data_7128794
loop_
_publ_author_name
'Ramakrishna, E.'
'Tang, Jia-Dong'
'Tao, Jia-Ju'
'Fang, Qiang'
'Zhang, Zibin'
'Huang, Jianying'
'Li, Shijun'

_publ_section_title
;
 Self-assembly of chiral BINOL cages <i>via</i> imine condensation.
;
_journal_issue 72
_journal_name_full 'Chemical communications (Cambridge, England)'
_journal_page_first 9088
_journal_page_last 9091
_journal_paper_doi 10.1039/d1cc01507a
_journal_volume 57
_journal_year 2021
_chemical_absolute_configuration rmad
_chemical_formula_moiety 'C126 H113 N8 O12'
_chemical_formula_sum 'C126 H113 N8 O12'
_chemical_formula_weight 1931.24
_space_group_crystal_system monoclinic
_space_group_IT_number 4
_space_group_name_Hall 'P 2yb'
_space_group_name_H-M_alt 'P 1 21 1'
_atom_sites_solution_hydrogens geom
_atom_sites_solution_primary dual
_audit_creation_date 2021-07-07
_audit_creation_method
;
Olex2 1.2
(compiled 2018.05.29 svn.r3508 for OlexSys, GUI svn.r5506)
;
_audit_update_record
;
2021-07-15 deposited with the CCDC.	2021-08-10 downloaded from the CCDC.
;
_cell_angle_alpha 90
_cell_angle_beta 117.912(2)
_cell_angle_gamma 90
_cell_formula_units_Z 2
_cell_length_a 16.0819(6)
_cell_length_b 25.9667(8)
_cell_length_c 17.0515(6)
_cell_measurement_reflns_used 9233
_cell_measurement_temperature 170(2)
_cell_measurement_theta_max 65.91
_cell_measurement_theta_min 2.93
_cell_volume 6292.2(4)
_computing_cell_refinement 'SAINT V8.40B (Bruker Nano, Inc., 2019)'
_computing_data_collection 'Bruker Instrument Service vV6.2.14'
_computing_data_reduction 'SAINT V8.40B (Bruker Nano, Inc., 2019)'
_computing_molecular_graphics 'Olex2 (Dolomanov et al., 2009)'
_computing_publication_material 'Olex2 (Dolomanov et al., 2009)'
_computing_structure_refinement 'ShelXL (Sheldrick, 2015)'
_computing_structure_solution 'ShelXT (Sheldrick, 2015)'
_diffrn_ambient_temperature 170.0
_diffrn_measured_fraction_theta_full 0.995
_diffrn_measured_fraction_theta_max 0.995
_diffrn_measurement_device_type 'zju Bruker D8 Venture'
_diffrn_measurement_method '\f and \w scans'
_diffrn_radiation_type CuK\a
_diffrn_radiation_wavelength 1.54178
_diffrn_reflns_av_R_equivalents 0.0524
_diffrn_reflns_av_unetI/netI 0.0408
_diffrn_reflns_Laue_measured_fraction_full 0.995
_diffrn_reflns_Laue_measured_fraction_max 0.995
_diffrn_reflns_limit_h_max 19
_diffrn_reflns_limit_h_min -19
_diffrn_reflns_limit_k_max 31
_diffrn_reflns_limit_k_min -30
_diffrn_reflns_limit_l_max 20
_diffrn_reflns_limit_l_min -20
_diffrn_reflns_number 84942
_diffrn_reflns_point_group_measured_fraction_full 0.993
_diffrn_reflns_point_group_measured_fraction_max 0.993
_diffrn_reflns_theta_full 66.927
_diffrn_reflns_theta_max 66.927
_diffrn_reflns_theta_min 2.933
_diffrn_standards_number 0
_exptl_absorpt_coefficient_mu 0.522
_exptl_absorpt_correction_T_max 0.7528
_exptl_absorpt_correction_T_min 0.5628
_exptl_absorpt_correction_type multi-scan
_exptl_absorpt_process_details
;
SADABS-2016/2 (Bruker,2016/2) was used for absorption correction.
wR2(int) was 0.1604 before and 0.1093 after correction.
The Ratio of minimum to maximum transmission is 0.7476.
The \l/2 correction factor is Not present.
;
_exptl_crystal_colour colourless
_exptl_crystal_colour_primary colourless
_exptl_crystal_density_diffrn 1.019
_exptl_crystal_description block
_exptl_crystal_F_000 2042
_exptl_crystal_size_max 0.49
_exptl_crystal_size_mid 0.35
_exptl_crystal_size_min 0.29
_refine_diff_density_max 0.358
_refine_diff_density_min -0.229
_refine_diff_density_rms 0.051
_refine_ls_abs_structure_details
;
 Flack x determined using 7888 quotients [(I+)-(I-)]/[(I+)+(I-)]
 (Parsons, Flack and Wagner, Acta Cryst. B69 (2013) 249-259).
;
_refine_ls_abs_structure_Flack 0.00(7)
_refine_ls_extinction_method none
_refine_ls_goodness_of_fit_ref 1.037
_refine_ls_hydrogen_treatment constr
_refine_ls_matrix_type full
_refine_ls_number_parameters 1346
_refine_ls_number_reflns 22246
_refine_ls_number_restraints 62
_refine_ls_restrained_S_all 1.036
_refine_ls_R_factor_all 0.0657
_refine_ls_R_factor_gt 0.0582
_refine_ls_shift/su_max 0.014
_refine_ls_shift/su_mean 0.001
_refine_ls_structure_factor_coef Fsqd
_refine_ls_weighting_details 'w=1/[\s^2^(Fo^2^)+(0.1250P)^2^] where P=(Fo^2^+2Fc^2^)/3'
_refine_ls_weighting_scheme calc
_refine_ls_wR_factor_gt 0.1648
_refine_ls_wR_factor_ref 0.1723
_reflns_Friedel_coverage 0.948
_reflns_Friedel_fraction_full 0.991
_reflns_Friedel_fraction_max 0.991
_reflns_number_gt 18848
_reflns_number_total 22246
_reflns_threshold_expression 'I > 2\s(I)'
_cod_data_source_file d1cc01507a2.cif
_cod_data_source_block cu_210626_tjd_2_0m
_cod_depositor_comments 'Adding full bibliography for 7128794.cif.'
_cod_database_code 7128794
_shelx_shelxl_version_number 2018/3
_shelx_space_group_comment
;
The symmetry employed for this shelxl refinement is uniquely defined
by the following loop, which should always be used as a source of
symmetry information in preference to the above space-group names.
They are only intended as comments.
;
_shelx_estimated_absorpt_t_max 0.863
_shelx_estimated_absorpt_t_min 0.784
_olex2_refinement_description
;
1. Fixed Uiso
 At 1.2 times of:
  All C(H) groups, All C(H,H) groups, All C(H,H,H,H) groups
 At 1.5 times of:
  All C(H,H,H) groups, All C(H,H,H,H,H,H) groups
2. Rigid bond restraints
 C72, C73
 with sigma for 1-2 distances of 0.001 and sigma for 1-3 distances of 0.001
3. Uiso/Uaniso restraints and constraints
O11 \\sim C32A \\sim C32 \\sim O12 \\sim O12A \\sim C33: within 1.7A with sigma
of 0.02 and sigma for terminal atoms of 0.04
Uanis(O2) = Uanis(O2A)
Uanis(O12) = Uanis(O12A)
4. Others
 Sof(H33D)=Sof(H33E)=Sof(H33F)=Sof(O12A)=Sof(C32A)=Sof(H32C)=Sof(H32D)=1-FVAR(1)
 Sof(O12)=Sof(C32)=Sof(H32A)=Sof(H32B)=Sof(H33A)=Sof(H33B)=Sof(H33C)=FVAR(1)
 Sof(H74C)=Sof(H74D)=Sof(H75D)=Sof(H75E)=Sof(H75F)=Sof(O2A)=1-FVAR(2)
 Sof(O2)=Sof(H74A)=Sof(H74B)=Sof(H75A)=Sof(H75B)=Sof(H75C)=FVAR(2)
 Sof(H62C)=Sof(H62D)=Sof(H63D)=Sof(H63E)=Sof(H63F)=Sof(O4A)=1-FVAR(3)
 Sof(O4)=Sof(H62A)=Sof(H62B)=Sof(H63A)=Sof(H63B)=Sof(H63C)=FVAR(3)
5.a Secondary CH2 refined with riding coordinates:
 C1(H1A,H1B), C2(H2A,H2B), C20(H20A,H20B), C32(H32A,H32B), C41(H41A,H41B),
 C42(H42A,H42B), C43(H43A,H43B), C44(H44A,H44B), C62(H62A,H62B), C62(H62C,H62D),
  C74(H74A,H74B), C74(H74C,H74D), C84(H84A,H84B), C85(H85A,H85B), C86(H86A,
 H86B), C104(H10A,H10B), C116(H11A,H11B), C125(H12A,H12B), C126(H12C,H12D),
 C32A(H32C,H32D)
5.b Me refined with riding coordinates:
 C33(H33A,H33B,H33C), C33(H33D,H33E,H33F), C75(H75A,H75B,H75C), C75(H75D,H75E,
 H75F)
5.c Aromatic/amide H refined with riding coordinates:
 C3(H3), C5(H5), C6(H6), C8(H8), C9(H9), C15(H15), C16(H16), C17(H17),
 C18(H18), C19(H19), C25(H25), C28(H28), C29(H29), C30(H30), C31(H31), C35(H35),
  C36(H36), C38(H38), C39(H39), C40(H40), C45(H45), C47(H47), C48(H48),
 C50(H50), C51(H51), C57(H57), C58(H58), C59(H59), C60(H60), C61(H61), C67(H67),
  C70(H70), C71(H71), C72(H72), C73(H73), C77(H77), C78(H78), C80(H80),
 C81(H81), C82(H82), C83(H83), C87(H87), C89(H89), C90(H90), C92(H92), C93(H93),
  C99(H99), C100(H100), C101(H101), C102(H102), C103(H103), C109(H109),
 C112(H112), C113(H113), C114(H114), C115(H115), C119(H119), C120(H120),
 C122(H122), C123(H123), C124(H124)
5.d Idealised Me refined as rotating group:
 C21(H21A,H21B,H21C), C63(H63A,H63B,H63C), C63(H63D,H63E,H63F), C105(H10C,H10D,
 H10E), C117(H11C,H11D,H11E)
;
_olex2_submission_special_instructions 'No special instructions were received'

loop_
_space_group_symop_operation_xyz
'x, y, z'
'-x, y+1/2, -z'

loop_
_atom_site_label
_atom_site_type_symbol
_atom_site_fract_x
_atom_site_fract_y
_atom_site_fract_z
_atom_site_U_iso_or_equiv
_atom_site_adp_type
_atom_site_occupancy
_atom_site_site_symmetry_order
_atom_site_calc_flag
_atom_site_refinement_flags_posn
_atom_site_refinement_flags_adp
_atom_site_refinement_flags_occupancy
_atom_site_disorder_assembly
_atom_site_disorder_group
O1 O 0.1578(2) 0.57571(11) 0.25446(19) 0.0618(7) Uani 1 1 d . . . . .
O2 O 0.0036(3) 0.5746(2) 0.2181(4) 0.0756(12) Uani 0.660(6) 1 d . . P A 1
O3 O 0.3212(2) 0.62773(13) 0.4477(2) 0.0675(8) Uani 1 1 d . . . . .
O4 O 0.4114(4) 0.6990(2) 0.4590(4) 0.078(2) Uani 0.719(14) 1 d . . P B 1
O5 O 0.67228(18) 0.51487(10) 0.32100(17) 0.0538(6) Uani 1 1 d . . . . .
O6 O 0.7963(2) 0.54297(12) 0.2973(2) 0.0674(7) Uani 1 1 d . . . . .
O7 O 0.68289(18) 0.50295(11) 0.50673(17) 0.0554(6) Uani 1 1 d . . . . .
O8 O 0.6699(3) 0.42182(14) 0.5579(2) 0.0764(8) Uani 1 1 d . . . . .
O9 O 0.38281(19) 0.32631(10) 0.39205(18) 0.0551(6) Uani 1 1 d . . . . .
O10 O 0.4198(3) 0.24993(14) 0.3441(3) 0.0781(9) Uani 1 1 d . . . . .
O11 O 0.3895(2) 0.40797(10) 0.53883(18) 0.0615(7) Uani 1 1 d . U . . .
O12 O 0.3060(4) 0.48435(19) 0.4872(4) 0.0813(14) Uani 0.681(7) 1 d . U P C 1
N1 N 0.1767(3) 0.39684(14) -0.2426(2) 0.0670(10) Uani 1 1 d . . . . .
N2 N 0.0354(5) 0.4099(2) -0.2230(4) 0.1078(17) Uani 1 1 d . . . . .
N3 N 0.3465(3) 0.46514(17) -0.1484(3) 0.0774(11) Uani 1 1 d . . . . .
N4 N 0.2475(3) 0.31649(14) -0.0902(2) 0.0652(9) Uani 1 1 d . . . . .
N5 N 0.6908(3) 0.62651(17) 1.0305(2) 0.0748(10) Uani 1 1 d . . . . .
N6 N 0.4808(3) 0.59953(17) 0.9341(3) 0.0791(12) Uani 1 1 d . . . . .
N7 N 0.7280(3) 0.67058(14) 0.8798(3) 0.0672(9) Uani 1 1 d . . . . .
N8 N 0.7354(3) 0.52105(18) 0.9772(3) 0.0792(11) Uani 1 1 d . . . . .
C1 C 0.1872(4) 0.34000(18) -0.2453(3) 0.0757(13) Uani 1 1 d . . . . .
H1A H 0.194994 0.330941 -0.297909 0.091 Uiso 1 1 calc R . . . .
H1B H 0.129236 0.323080 -0.251685 0.091 Uiso 1 1 calc R . . . .
C2 C 0.2711(4) 0.31970(19) -0.1623(3) 0.0726(12) Uani 1 1 d . . . . .
H2A H 0.288738 0.285174 -0.174282 0.087 Uiso 1 1 calc R . . . .
H2B H 0.325584 0.342970 -0.145506 0.087 Uiso 1 1 calc R . . . .
C3 C 0.2964(3) 0.34176(16) -0.0195(3) 0.0623(10) Uani 1 1 d . . . . .
H3 H 0.347005 0.362002 -0.016670 0.075 Uiso 1 1 calc R . . . .
C4 C 0.2796(3) 0.34161(14) 0.0580(2) 0.0540(8) Uani 1 1 d . . . . .
C5 C 0.3402(3) 0.36656(14) 0.1357(3) 0.0571(9) Uani 1 1 d . . . . .
H5 H 0.394035 0.383895 0.139545 0.069 Uiso 1 1 calc R . . . .
C6 C 0.3226(3) 0.36633(14) 0.2083(3) 0.0562(9) Uani 1 1 d . . . . .
H6 H 0.364362 0.384071 0.260810 0.067 Uiso 1 1 calc R . . . .
C7 C 0.2455(3) 0.34082(14) 0.2057(3) 0.0543(8) Uani 1 1 d . . . . .
C8 C 0.1860(3) 0.31540(16) 0.1266(3) 0.0614(9) Uani 1 1 d . . . . .
H8 H 0.132918 0.297310 0.122828 0.074 Uiso 1 1 calc R . . . .
C9 C 0.2021(3) 0.31589(16) 0.0552(3) 0.0612(10) Uani 1 1 d . . . . .
H9 H 0.159887 0.298434 0.002514 0.073 Uiso 1 1 calc R . . . .
C10 C 0.2223(3) 0.34037(14) 0.2809(3) 0.0553(9) Uani 1 1 d . . . . .
C11 C 0.2892(3) 0.33249(14) 0.3707(2) 0.0527(8) Uani 1 1 d . . . . .
C12 C 0.2627(3) 0.33065(15) 0.4373(3) 0.0565(9) Uani 1 1 d . . . . .
C13 C 0.1674(3) 0.33751(17) 0.4164(3) 0.0625(10) Uani 1 1 d . . . . .
C14 C 0.0986(3) 0.34529(19) 0.3260(3) 0.0688(11) Uani 1 1 d . . . . .
C15 C 0.1299(3) 0.34785(18) 0.2603(3) 0.0646(10) Uani 1 1 d . . . . .
H15 H 0.085409 0.354963 0.200552 0.077 Uiso 1 1 calc R . . . .
C16 C 0.1353(4) 0.3359(2) 0.4815(4) 0.0783(13) Uani 1 1 d . . . . .
H16 H 0.180023 0.333605 0.542522 0.094 Uiso 1 1 calc R . . . .
C17 C 0.0417(4) 0.3377(3) 0.4581(5) 0.0982(19) Uani 1 1 d . . . . .
H17 H 0.021239 0.333010 0.501602 0.118 Uiso 1 1 calc R . . . .
C18 C -0.0242(4) 0.3465(3) 0.3689(4) 0.099(2) Uani 1 1 d . . . . .
H18 H -0.088912 0.349850 0.353382 0.118 Uiso 1 1 calc R . . . .
C19 C 0.0023(3) 0.3502(2) 0.3051(4) 0.0791(14) Uani 1 1 d . . . . .
H19 H -0.043743 0.356200 0.245477 0.095 Uiso 1 1 calc R . . . .
C20 C 0.4208(4) 0.27501(17) 0.4140(3) 0.0683(11) Uani 1 1 d . . . . .
H20A H 0.486398 0.276970 0.462277 0.082 Uiso 1 1 calc R . . . .
H20B H 0.383784 0.255054 0.436335 0.082 Uiso 1 1 calc R . . . .
C21 C 0.4926(6) 0.2679(3) 0.3238(6) 0.106(2) Uani 1 1 d . . . . .
H21A H 0.483108 0.304530 0.308579 0.158 Uiso 1 1 calc GR . . . .
H21B H 0.489813 0.248323 0.273453 0.158 Uiso 1 1 calc GR . . . .
H21C H 0.554283 0.262884 0.375603 0.158 Uiso 1 1 calc GR . . . .
C22 C 0.3328(3) 0.32322(16) 0.5312(3) 0.0582(9) Uani 1 1 d . . . . .
C23 C 0.3921(3) 0.36255(14) 0.5814(3) 0.0546(8) Uani 1 1 d . . . . .
C24 C 0.4545(3) 0.35804(16) 0.6739(3) 0.0582(9) Uani 1 1 d . . . . .
C25 C 0.4545(3) 0.31219(17) 0.7139(3) 0.0622(10) Uani 1 1 d . . . . .
H25 H 0.494605 0.308353 0.775814 0.075 Uiso 1 1 calc R . . . .
C26 C 0.3967(4) 0.27061(18) 0.6658(3) 0.0665(10) Uani 1 1 d . . . . .
C27 C 0.3364(3) 0.27500(17) 0.5750(3) 0.0613(9) Uani 1 1 d . . . . .
C28 C 0.2809(4) 0.23296(19) 0.5285(3) 0.0733(12) Uani 1 1 d . . . . .
H28 H 0.240363 0.235985 0.466553 0.088 Uiso 1 1 calc R . . . .
C29 C 0.2837(5) 0.1878(2) 0.5702(4) 0.0880(16) Uani 1 1 d . . . . .
H29 H 0.244700 0.159791 0.537966 0.106 Uiso 1 1 calc R . . . .
C30 C 0.3452(6) 0.1831(3) 0.6617(5) 0.113(2) Uani 1 1 d . . . . .
H30 H 0.348620 0.151449 0.691125 0.135 Uiso 1 1 calc R . . . .
C31 C 0.3995(5) 0.2234(2) 0.7079(4) 0.0850(15) Uani 1 1 d . . . . .
H31 H 0.440082 0.219825 0.769778 0.102 Uiso 1 1 calc R . . . .
C32 C 0.3210(8) 0.4439(3) 0.5443(6) 0.071(2) Uani 0.681(7) 1 d . U P C 1
H32A H 0.260957 0.425815 0.528076 0.086 Uiso 0.681(7) 1 calc R . P C 1
H32B H 0.345744 0.456922 0.605765 0.086 Uiso 0.681(7) 1 calc R . P C 1
C33 C 0.2559(5) 0.4715(2) 0.4013(4) 0.0934(17) Uani 1 1 d . U . . .
H33A H 0.247714 0.501840 0.364242 0.140 Uiso 0.681(7) 1 calc R . P C 1
H33B H 0.289247 0.444619 0.386709 0.140 Uiso 0.681(7) 1 calc R . P C 1
H33C H 0.194062 0.458531 0.390145 0.140 Uiso 0.681(7) 1 calc R . P C 1
H33D H 0.188448 0.472906 0.359649 0.140 Uiso 0.319(7) 1 calc R . P C 2
H33E H 0.284907 0.504708 0.401638 0.140 Uiso 0.319(7) 1 calc R . P C 2
H33F H 0.285427 0.444364 0.382802 0.140 Uiso 0.319(7) 1 calc R . P C 2
C34 C 0.5160(3) 0.40088(17) 0.7283(3) 0.0606(9) Uani 1 1 d . . . . .
C35 C 0.5647(4) 0.4318(2) 0.6992(3) 0.0822(15) Uani 1 1 d . . . . .
H35 H 0.556718 0.427246 0.640820 0.099 Uiso 1 1 calc R . . . .
C36 C 0.6259(5) 0.4699(2) 0.7535(3) 0.0880(17) Uani 1 1 d . . . . .
H36 H 0.657432 0.491335 0.730769 0.106 Uiso 1 1 calc R . . . .
C37 C 0.6414(3) 0.47697(18) 0.8401(3) 0.0685(11) Uani 1 1 d . . . . .
C38 C 0.5898(3) 0.4479(2) 0.8676(3) 0.0709(11) Uani 1 1 d . . . . .
H38 H 0.595795 0.453543 0.925079 0.085 Uiso 1 1 calc R . . . .
C39 C 0.5280(4) 0.40997(19) 0.8134(3) 0.0684(11) Uani 1 1 d . . . . .
H39 H 0.493525 0.390016 0.835043 0.082 Uiso 1 1 calc R . . . .
C40 C 0.7062(4) 0.5176(2) 0.8950(3) 0.0774(13) Uani 1 1 d . . . . .
H40 H 0.726965 0.542339 0.866963 0.093 Uiso 1 1 calc R . . . .
C41 C 0.8024(4) 0.5617(3) 1.0262(4) 0.0896(16) Uani 1 1 d . . . . .
H41A H 0.809090 0.585496 0.984222 0.107 Uiso 1 1 calc R . . . .
H41B H 0.864757 0.546378 1.064933 0.107 Uiso 1 1 calc R . . . .
C42 C 0.7669(4) 0.5915(2) 1.0833(3) 0.0863(16) Uani 1 1 d . . . . .
H42A H 0.744974 0.566696 1.113636 0.104 Uiso 1 1 calc R . . . .
H42B H 0.819762 0.611377 1.129383 0.104 Uiso 1 1 calc R . . . .
C43 C 0.6213(4) 0.6285(2) 1.0628(3) 0.0732(12) Uani 1 1 d . . . . .
H43A H 0.587048 0.661673 1.045694 0.088 Uiso 1 1 calc R . . . .
H43B H 0.653411 0.626095 1.128403 0.088 Uiso 1 1 calc R . . . .
C44 C 0.5522(5) 0.5842(2) 1.0236(3) 0.0915(18) Uani 1 1 d . . . . .
H44A H 0.585442 0.552861 1.020388 0.110 Uiso 1 1 calc R . . . .
H44B H 0.521870 0.576726 1.061219 0.110 Uiso 1 1 calc R . . . .
C45 C 0.4829(4) 0.5811(2) 0.8665(4) 0.0791(14) Uani 1 1 d . . . . .
H45 H 0.529435 0.555970 0.875244 0.095 Uiso 1 1 calc R . . . .
C46 C 0.4187(4) 0.59604(17) 0.7770(3) 0.0699(12) Uani 1 1 d . . . . .
C47 C 0.3633(4) 0.63998(19) 0.7601(3) 0.0774(13) Uani 1 1 d . . . . .
H47 H 0.370571 0.661434 0.807967 0.093 Uiso 1 1 calc R . . . .
C48 C 0.2976(4) 0.65288(18) 0.6740(3) 0.0741(12) Uani 1 1 d . . . . .
H48 H 0.257983 0.681894 0.664126 0.089 Uiso 1 1 calc R . . . .
C49 C 0.2893(3) 0.62419(15) 0.6029(3) 0.0631(10) Uani 1 1 d . . . . .
C50 C 0.3453(4) 0.58205(17) 0.6172(3) 0.0725(12) Uani 1 1 d . . . . .
H50 H 0.340433 0.562256 0.568407 0.087 Uiso 1 1 calc R . . . .
C51 C 0.4102(4) 0.56789(18) 0.7044(3) 0.0770(13) Uani 1 1 d . . . . .
H51 H 0.448880 0.538498 0.713734 0.092 Uiso 1 1 calc R . . . .
C52 C 0.2180(3) 0.64080(14) 0.5117(3) 0.0585(9) Uani 1 1 d . . . . .
C53 C 0.2368(3) 0.64426(15) 0.4395(3) 0.0555(9) Uani 1 1 d . . . . .
C54 C 0.1709(3) 0.66305(15) 0.3565(3) 0.0572(9) Uani 1 1 d . . . . .
C55 C 0.0813(3) 0.68048(14) 0.3472(3) 0.0572(9) Uani 1 1 d . . . . .
C56 C 0.0617(3) 0.67639(14) 0.4191(3) 0.0592(10) Uani 1 1 d . . . . .
C57 C 0.1299(3) 0.65638(15) 0.4998(3) 0.0611(10) Uani 1 1 d . . . . .
H57 H 0.115799 0.653311 0.547804 0.073 Uiso 1 1 calc R . . . .
C58 C -0.0271(3) 0.69411(16) 0.4084(4) 0.0679(11) Uani 1 1 d . . . . .
H58 H -0.040892 0.691388 0.456682 0.082 Uiso 1 1 calc R . . . .
C59 C -0.0925(3) 0.71490(17) 0.3301(4) 0.0693(12) Uani 1 1 d . . . . .
H59 H -0.151554 0.726208 0.323542 0.083 Uiso 1 1 calc R . . . .
C60 C -0.0709(3) 0.71936(17) 0.2588(3) 0.0679(11) Uani 1 1 d . . . . .
H60 H -0.115352 0.734559 0.204653 0.082 Uiso 1 1 calc R . . . .
C61 C 0.0132(3) 0.70208(17) 0.2669(3) 0.0636(10) Uani 1 1 d . . . . .
H61 H 0.025741 0.704666 0.217874 0.076 Uiso 1 1 calc R . . . .
C62 C 0.4010(4) 0.6599(3) 0.5005(4) 0.0879(17) Uani 1 1 d . . . . .
H62A H 0.394801 0.672615 0.552217 0.105 Uiso 0.719(14) 1 calc R . P B 1
H62B H 0.458654 0.638571 0.523367 0.105 Uiso 0.719(14) 1 calc R . P B 1
H62C H 0.377147 0.695406 0.497160 0.105 Uiso 0.281(14) 1 calc R . P B 2
H62D H 0.426240 0.648594 0.562907 0.105 Uiso 0.281(14) 1 calc R . P B 2
C63 C 0.4484(5) 0.6850(3) 0.3954(4) 0.1004(19) Uani 1 1 d . . . . .
H63A H 0.434343 0.712884 0.352203 0.151 Uiso 0.719(14) 1 calc GR . P B 1
H63B H 0.418323 0.653173 0.364155 0.151 Uiso 0.719(14) 1 calc GR . P B 1
H63C H 0.516663 0.679929 0.428335 0.151 Uiso 0.719(14) 1 calc GR . P B 1
H63D H 0.430124 0.657547 0.350965 0.151 Uiso 0.281(14) 1 calc GR . P B 2
H63E H 0.503033 0.703439 0.398389 0.151 Uiso 0.281(14) 1 calc GR . P B 2
H63F H 0.395880 0.709100 0.378632 0.151 Uiso 0.281(14) 1 calc GR . P B 2
C64 C 0.1912(3) 0.66516(15) 0.2814(3) 0.0558(9) Uani 1 1 d . . . . .
C65 C 0.1819(3) 0.62219(16) 0.2306(3) 0.0592(9) Uani 1 1 d . . . . .
C66 C 0.1971(3) 0.62367(18) 0.1537(3) 0.0633(10) Uani 1 1 d . . . . .
C67 C 0.2255(3) 0.66913(19) 0.1339(3) 0.0685(11) Uani 1 1 d . . . . .
H67 H 0.235734 0.670793 0.083439 0.082 Uiso 1 1 calc R . . . .
C68 C 0.2400(3) 0.71374(19) 0.1858(3) 0.0664(10) Uani 1 1 d . . . . .
C69 C 0.2220(3) 0.71260(16) 0.2594(3) 0.0628(10) Uani 1 1 d . . . . .
C70 C 0.2345(3) 0.75843(17) 0.3097(3) 0.0668(11) Uani 1 1 d . . . . .
H70 H 0.221618 0.758590 0.358666 0.080 Uiso 1 1 calc R . . . .
C71 C 0.2655(4) 0.8024(2) 0.2867(4) 0.0833(14) Uani 1 1 d . . . . .
H71 H 0.273243 0.833081 0.319843 0.100 Uiso 1 1 calc R . . . .
C72 C 0.2860(5) 0.8030(3) 0.2152(4) 0.0882(14) Uani 1 1 d . U . . .
H72 H 0.309774 0.833520 0.202331 0.106 Uiso 1 1 calc R . . . .
C73 C 0.2725(4) 0.7614(2) 0.1654(4) 0.0825(13) Uani 1 1 d . U . . .
H73 H 0.284206 0.762964 0.115782 0.099 Uiso 1 1 calc R . . . .
C74 C 0.0664(4) 0.5589(2) 0.1949(4) 0.0831(14) Uani 1 1 d . . . . .
H74A H 0.049454 0.572065 0.134758 0.100 Uiso 0.660(6) 1 calc R . P A 1
H74B H 0.065629 0.520819 0.192303 0.100 Uiso 0.660(6) 1 calc R . P A 1
H74C H 0.027496 0.590404 0.173233 0.100 Uiso 0.340(6) 1 calc R . P A 2
H74D H 0.070653 0.544247 0.143277 0.100 Uiso 0.340(6) 1 calc R . P A 2
C75 C 0.0122(5) 0.5524(4) 0.2984(4) 0.106(2) Uani 1 1 d . . . . .
H75A H -0.037226 0.566176 0.310713 0.159 Uiso 0.660(6) 1 calc R . P A 1
H75B H 0.005650 0.514896 0.291785 0.159 Uiso 0.660(6) 1 calc R . P A 1
H75C H 0.074010 0.560882 0.347625 0.159 Uiso 0.660(6) 1 calc R . P A 1
H75D H -0.024654 0.528801 0.314831 0.159 Uiso 0.340(6) 1 calc R . P A 2
H75E H 0.075267 0.556409 0.348650 0.159 Uiso 0.340(6) 1 calc R . P A 2
H75F H -0.019097 0.585994 0.282625 0.159 Uiso 0.340(6) 1 calc R . P A 2
C76 C 0.1779(3) 0.5785(2) 0.0938(3) 0.0684(11) Uani 1 1 d . . . . .
C77 C 0.1259(4) 0.5853(2) 0.0022(3) 0.0803(14) Uani 1 1 d . . . . .
H77 H 0.104216 0.618782 -0.020460 0.096 Uiso 1 1 calc R . . . .
C78 C 0.1052(4) 0.5453(2) -0.0557(3) 0.0820(14) Uani 1 1 d . . . . .
H78 H 0.070626 0.551428 -0.117677 0.098 Uiso 1 1 calc R . . . .
C79 C 0.1347(4) 0.4949(2) -0.0244(3) 0.0746(13) Uani 1 1 d . . . . .
C80 C 0.1877(3) 0.4870(2) 0.0669(3) 0.0680(11) Uani 1 1 d . . . . .
H80 H 0.209537 0.453451 0.088982 0.082 Uiso 1 1 calc R . . . .
C81 C 0.2088(3) 0.52802(17) 0.1259(3) 0.0634(10) Uani 1 1 d . . . . .
H81 H 0.243973 0.522111 0.187918 0.076 Uiso 1 1 calc R . . . .
C82 C 0.1092(4) 0.4505(2) -0.0846(3) 0.0755(12) Uani 1 1 d . . . . .
H82 H 0.129636 0.417094 -0.060326 0.091 Uiso 1 1 calc R . . . .
C83 C 0.0612(4) 0.4554(2) -0.1670(3) 0.0769(13) Uani 1 1 d . . . . .
H83 H 0.041976 0.488579 -0.192590 0.092 Uiso 1 1 calc R . . . .
C84 C 0.0797(4) 0.4129(2) -0.2850(3) 0.0776(14) Uani 1 1 d . . . . .
H84A H 0.043427 0.390752 -0.337409 0.093 Uiso 1 1 calc R . . . .
H84B H 0.075552 0.448747 -0.306227 0.093 Uiso 1 1 calc R . . . .
C85 C 0.2314(4) 0.42337(18) -0.2799(3) 0.0692(12) Uani 1 1 d . . . . .
H85A H 0.191089 0.428726 -0.344354 0.083 Uiso 1 1 calc R . . . .
H85B H 0.285124 0.401427 -0.271978 0.083 Uiso 1 1 calc R . . . .
C86 C 0.2678(4) 0.4748(2) -0.2354(3) 0.0802(15) Uani 1 1 d . . . . .
H86A H 0.288561 0.495969 -0.271381 0.096 Uiso 1 1 calc R . . . .
H86B H 0.217519 0.493634 -0.229562 0.096 Uiso 1 1 calc R . . . .
C87 C 0.3417(3) 0.48147(18) -0.0802(3) 0.0700(12) Uani 1 1 d . . . . .
H87 H 0.289339 0.501659 -0.087447 0.084 Uiso 1 1 calc R . . . .
C88 C 0.4161(3) 0.46950(17) 0.0094(3) 0.0625(10) Uani 1 1 d . . . . .
C89 C 0.4181(3) 0.49213(16) 0.0852(3) 0.0604(9) Uani 1 1 d . . . . .
H89 H 0.370916 0.516251 0.078827 0.073 Uiso 1 1 calc R . . . .
C90 C 0.4894(3) 0.47926(17) 0.1701(3) 0.0593(9) Uani 1 1 d . . . . .
H90 H 0.490411 0.494885 0.220946 0.071 Uiso 1 1 calc R . . . .
C91 C 0.5586(2) 0.44375(15) 0.1804(2) 0.0521(8) Uani 1 1 d . . . . .
C92 C 0.5553(3) 0.42117(17) 0.1045(3) 0.0587(9) Uani 1 1 d . . . . .
H92 H 0.602237 0.396856 0.111074 0.070 Uiso 1 1 calc R . . . .
C93 C 0.4862(3) 0.43317(17) 0.0211(3) 0.0612(10) Uani 1 1 d . . . . .
H93 H 0.485452 0.416938 -0.029156 0.073 Uiso 1 1 calc R . . . .
C94 C 0.6325(3) 0.42730(14) 0.2695(2) 0.0484(7) Uani 1 1 d . . . . .
C95 C 0.6887(2) 0.46344(14) 0.3368(2) 0.0472(7) Uani 1 1 d . . . . .
C96 C 0.7581(2) 0.44659(13) 0.4174(2) 0.0458(7) Uani 1 1 d . . . . .
C97 C 0.7734(3) 0.39357(14) 0.4362(3) 0.0490(7) Uani 1 1 d . . . . .
C98 C 0.7174(3) 0.35715(15) 0.3694(3) 0.0537(8) Uani 1 1 d . . . . .
C99 C 0.6493(3) 0.37589(15) 0.2869(3) 0.0532(8) Uani 1 1 d . . . . .
H99 H 0.613469 0.351903 0.241429 0.064 Uiso 1 1 calc R . . . .
C100 C 0.8393(3) 0.37448(15) 0.5203(3) 0.0537(8) Uani 1 1 d . . . . .
H100 H 0.876041 0.398029 0.566212 0.064 Uiso 1 1 calc R . . . .
C101 C 0.8511(3) 0.32292(16) 0.5366(3) 0.0641(10) Uani 1 1 d . . . . .
H101 H 0.896547 0.311120 0.593359 0.077 Uiso 1 1 calc R . . . .
C102 C 0.7972(4) 0.28696(17) 0.4709(4) 0.0716(12) Uani 1 1 d . . . . .
H102 H 0.805649 0.251072 0.482846 0.086 Uiso 1 1 calc R . . . .
C103 C 0.7315(3) 0.30474(16) 0.3884(3) 0.0638(10) Uani 1 1 d . . . . .
H103 H 0.695160 0.280552 0.343526 0.077 Uiso 1 1 calc R . . . .
C104 C 0.7000(3) 0.53631(16) 0.2598(3) 0.0606(10) Uani 1 1 d . . . . .
H10A H 0.679050 0.513274 0.207711 0.073 Uiso 1 1 calc R . . . .
H10B H 0.668612 0.570008 0.238772 0.073 Uiso 1 1 calc R . . . .
C105 C 0.8292(4) 0.58545(19) 0.3562(4) 0.0875(17) Uani 1 1 d . . . . .
H10C H 0.810958 0.617571 0.322049 0.131 Uiso 1 1 calc GR . . . .
H10D H 0.897897 0.583804 0.390667 0.131 Uiso 1 1 calc GR . . . .
H10E H 0.801443 0.584365 0.396515 0.131 Uiso 1 1 calc GR . . . .
C106 C 0.8155(2) 0.48582(13) 0.4864(2) 0.0469(7) Uani 1 1 d . . . . .
C107 C 0.7768(2) 0.51213(14) 0.5299(2) 0.0505(8) Uani 1 1 d . . . . .
C108 C 0.8282(3) 0.54928(14) 0.5969(2) 0.0532(8) Uani 1 1 d . . . . .
C109 C 0.9205(3) 0.55888(14) 0.6164(3) 0.0584(9) Uani 1 1 d . . . . .
H109 H 0.955867 0.583408 0.660941 0.070 Uiso 1 1 calc R . . . .
C110 C 0.9639(3) 0.53308(14) 0.5715(2) 0.0545(9) Uani 1 1 d . . . . .
C111 C 0.9106(3) 0.49589(14) 0.5060(2) 0.0527(8) Uani 1 1 d . . . . .
C112 C 0.9551(3) 0.47009(16) 0.4625(3) 0.0575(9) Uani 1 1 d . . . . .
H112 H 0.921551 0.444525 0.419244 0.069 Uiso 1 1 calc R . . . .
C113 C 1.0454(3) 0.48156(18) 0.4820(3) 0.0660(10) Uani 1 1 d . . . . .
H113 H 1.074425 0.463853 0.452406 0.079 Uiso 1 1 calc R . . . .
C114 C 1.0968(3) 0.51997(18) 0.5465(3) 0.0684(12) Uani 1 1 d . . . . .
H114 H 1.159509 0.528064 0.559313 0.082 Uiso 1 1 calc R . . . .
C115 C 1.0565(3) 0.54449(16) 0.5887(3) 0.0623(11) Uani 1 1 d . . . . .
H115 H 1.091012 0.570188 0.631258 0.075 Uiso 1 1 calc R . . . .
C116 C 0.6676(3) 0.47312(18) 0.5683(3) 0.0642(10) Uani 1 1 d . . . . .
H11A H 0.716143 0.482266 0.629013 0.077 Uiso 1 1 calc R . . . .
H11B H 0.605606 0.482444 0.563239 0.077 Uiso 1 1 calc R . . . .
C117 C 0.5896(5) 0.4014(2) 0.4806(4) 0.0918(18) Uani 1 1 d . . . . .
H11C H 0.605690 0.397203 0.432163 0.138 Uiso 1 1 calc GR . . . .
H11D H 0.536451 0.425229 0.462067 0.138 Uiso 1 1 calc GR . . . .
H11E H 0.572211 0.367894 0.495086 0.138 Uiso 1 1 calc GR . . . .
C118 C 0.7884(3) 0.57664(15) 0.6477(3) 0.0600(9) Uani 1 1 d . . . . .
C119 C 0.6996(3) 0.59855(17) 0.6075(3) 0.0645(11) Uani 1 1 d . . . . .
H119 H 0.662033 0.596150 0.544951 0.077 Uiso 1 1 calc R . . . .
C120 C 0.6644(3) 0.62432(18) 0.6584(3) 0.0687(12) Uani 1 1 d . . . . .
H120 H 0.603331 0.639131 0.629774 0.082 Uiso 1 1 calc R . . . .
C121 C 0.7183(3) 0.62840(16) 0.7504(3) 0.0623(10) Uani 1 1 d . . . . .
C122 C 0.8069(3) 0.60722(18) 0.7892(3) 0.0671(11) Uani 1 1 d . . . . .
H122 H 0.845755 0.610887 0.851326 0.081 Uiso 1 1 calc R . . . .
C123 C 0.8410(3) 0.58071(17) 0.7399(3) 0.0663(11) Uani 1 1 d . . . . .
H123 H 0.901203 0.564967 0.769237 0.080 Uiso 1 1 calc R . . . .
C124 C 0.6772(3) 0.65496(17) 0.8001(3) 0.0659(11) Uani 1 1 d . . . . .
H124 H 0.611168 0.660713 0.772415 0.079 Uiso 1 1 calc R . . . .
C125 C 0.6796(4) 0.69508(17) 0.9248(3) 0.0749(13) Uani 1 1 d . . . . .
H12A H 0.612063 0.685742 0.893965 0.090 Uiso 1 1 calc R . . . .
H12B H 0.684518 0.732984 0.922242 0.090 Uiso 1 1 calc R . . . .
C126 C 0.7224(4) 0.6780(2) 1.0203(3) 0.0824(15) Uani 1 1 d . . . . .
H12C H 0.791798 0.677860 1.045719 0.099 Uiso 1 1 calc R . . . .
H12D H 0.705639 0.703132 1.054220 0.099 Uiso 1 1 calc R . . . .
O12A O 0.2707(12) 0.4587(4) 0.5017(10) 0.0813(14) Uani 0.319(7) 1 d . U P C 2
O2A O 0.0207(7) 0.5287(4) 0.2126(7) 0.0756(12) Uani 0.340(6) 1 d . . P A 2
O4A O 0.4728(9) 0.6624(8) 0.4828(8) 0.093(7) Uani 0.281(14) 1 d . . P B 2
C32A C 0.3677(17) 0.4578(7) 0.5528(14) 0.078(5) Uani 0.319(7) 1 d . U P C 2
H32C H 0.386609 0.463992 0.616258 0.094 Uiso 0.319(7) 1 calc R . P C 2
H32D H 0.398283 0.483724 0.532155 0.094 Uiso 0.319(7) 1 calc R . P C 2

loop_
_atom_site_aniso_label
_atom_site_aniso_U_11
_atom_site_aniso_U_22
_atom_site_aniso_U_33
_atom_site_aniso_U_23
_atom_site_aniso_U_13
_atom_site_aniso_U_12
O1 0.0548(15) 0.0535(15) 0.0608(15) -0.0082(12) 0.0135(12) -0.0062(12)
O2 0.060(2) 0.080(3) 0.083(3) -0.012(2) 0.030(2) -0.010(2)
O3 0.0487(15) 0.0689(18) 0.0607(16) -0.0063(13) 0.0054(12) 0.0007(12)
O4 0.065(3) 0.074(3) 0.082(3) -0.014(2) 0.022(3) -0.017(2)
O5 0.0485(13) 0.0445(13) 0.0521(13) 0.0000(10) 0.0099(11) -0.0033(10)
O6 0.0600(16) 0.0541(16) 0.0736(17) 0.0079(13) 0.0192(14) -0.0138(12)
O7 0.0438(13) 0.0625(16) 0.0499(13) -0.0083(11) 0.0137(11) -0.0033(11)
O8 0.083(2) 0.068(2) 0.082(2) -0.0077(16) 0.0417(18) -0.0106(16)
O9 0.0547(14) 0.0454(13) 0.0576(13) 0.0002(11) 0.0200(11) 0.0034(11)
O10 0.083(2) 0.067(2) 0.093(2) -0.0121(17) 0.0482(19) -0.0065(16)
O11 0.0817(19) 0.0406(13) 0.0495(13) 0.0009(10) 0.0202(13) 0.0036(12)
O12 0.104(4) 0.039(2) 0.092(3) 0.000(2) 0.038(3) 0.005(2)
N1 0.079(2) 0.0506(18) 0.0437(15) 0.0037(13) 0.0058(16) -0.0179(16)
N2 0.131(5) 0.091(4) 0.079(3) -0.019(3) 0.030(3) -0.014(3)
N3 0.071(2) 0.075(2) 0.0516(19) 0.0036(17) -0.0008(17) -0.0161(19)
N4 0.080(2) 0.0517(19) 0.0494(17) 0.0071(14) 0.0186(16) -0.0031(16)
N5 0.082(3) 0.069(2) 0.0530(18) -0.0031(16) 0.0151(18) -0.0142(19)
N6 0.075(3) 0.066(2) 0.068(2) 0.0146(19) 0.010(2) -0.0068(19)
N7 0.083(2) 0.0479(18) 0.065(2) -0.0052(15) 0.0297(19) -0.0040(16)
N8 0.076(2) 0.078(3) 0.062(2) -0.0092(19) 0.0140(19) -0.020(2)
C1 0.102(4) 0.057(2) 0.0451(19) -0.0007(17) 0.015(2) -0.016(2)
C2 0.101(3) 0.061(3) 0.055(2) 0.0020(18) 0.036(2) -0.004(2)
C3 0.070(2) 0.050(2) 0.054(2) 0.0075(16) 0.0183(19) -0.0068(17)
C4 0.060(2) 0.0385(18) 0.0480(17) 0.0058(14) 0.0124(16) -0.0016(15)
C5 0.063(2) 0.0416(18) 0.0536(19) 0.0053(15) 0.0167(17) -0.0081(16)
C6 0.061(2) 0.0410(18) 0.0507(18) -0.0024(14) 0.0126(17) -0.0057(15)
C7 0.060(2) 0.0384(18) 0.0535(19) 0.0020(14) 0.0175(17) 0.0024(15)
C8 0.059(2) 0.052(2) 0.063(2) -0.0033(17) 0.0195(18) -0.0074(17)
C9 0.066(2) 0.050(2) 0.0508(19) -0.0072(16) 0.0127(17) -0.0104(17)
C10 0.056(2) 0.0414(18) 0.056(2) -0.0059(15) 0.0157(17) 0.0042(15)
C11 0.061(2) 0.0354(16) 0.0550(19) -0.0047(14) 0.0210(17) -0.0003(14)
C12 0.065(2) 0.0446(18) 0.061(2) -0.0107(16) 0.0295(18) 0.0003(16)
C13 0.061(2) 0.057(2) 0.066(2) -0.0129(18) 0.0272(19) 0.0084(17)
C14 0.060(2) 0.066(3) 0.069(2) -0.015(2) 0.021(2) 0.0110(19)
C15 0.057(2) 0.062(2) 0.063(2) -0.0055(18) 0.0180(19) 0.0042(18)
C16 0.075(3) 0.087(3) 0.077(3) -0.024(2) 0.040(2) 0.006(2)
C17 0.085(4) 0.121(5) 0.110(4) -0.037(4) 0.064(4) -0.003(3)
C18 0.064(3) 0.124(5) 0.099(4) -0.048(4) 0.031(3) 0.006(3)
C19 0.057(2) 0.087(3) 0.080(3) -0.022(3) 0.020(2) 0.008(2)
C20 0.075(3) 0.053(2) 0.081(3) 0.003(2) 0.040(2) 0.009(2)
C21 0.140(6) 0.078(4) 0.144(6) 0.011(4) 0.105(5) 0.008(4)
C22 0.071(2) 0.047(2) 0.062(2) -0.0047(16) 0.0362(19) 0.0018(17)
C23 0.064(2) 0.0416(18) 0.0567(19) -0.0030(15) 0.0270(18) 0.0005(15)
C24 0.067(2) 0.050(2) 0.060(2) 0.0014(16) 0.0312(19) 0.0021(17)
C25 0.074(3) 0.053(2) 0.057(2) 0.0041(17) 0.0279(19) -0.0022(18)
C26 0.080(3) 0.057(2) 0.067(2) 0.0059(19) 0.038(2) -0.001(2)
C27 0.077(3) 0.052(2) 0.064(2) -0.0014(17) 0.040(2) -0.0048(18)
C28 0.095(3) 0.061(3) 0.072(3) -0.006(2) 0.045(3) -0.013(2)
C29 0.107(4) 0.072(3) 0.086(3) -0.005(3) 0.046(3) -0.030(3)
C30 0.162(7) 0.071(4) 0.116(5) 0.021(3) 0.074(5) -0.017(4)
C31 0.113(4) 0.066(3) 0.067(3) 0.005(2) 0.035(3) -0.018(3)
C32 0.098(6) 0.042(4) 0.071(4) -0.006(3) 0.037(4) 0.014(4)
C33 0.096(4) 0.061(3) 0.094(4) 0.018(3) 0.021(3) 0.014(3)
C34 0.066(2) 0.054(2) 0.0501(19) 0.0007(16) 0.0172(18) 0.0033(18)
C35 0.105(4) 0.080(3) 0.054(2) -0.009(2) 0.031(2) -0.035(3)
C36 0.114(4) 0.083(3) 0.053(2) -0.004(2) 0.028(3) -0.045(3)
C37 0.075(3) 0.059(2) 0.051(2) -0.0030(17) 0.013(2) -0.009(2)
C38 0.066(3) 0.082(3) 0.049(2) -0.014(2) 0.0141(19) -0.010(2)
C39 0.077(3) 0.069(3) 0.053(2) -0.0051(18) 0.025(2) -0.011(2)
C40 0.078(3) 0.077(3) 0.052(2) -0.004(2) 0.009(2) -0.016(2)
C41 0.071(3) 0.088(4) 0.074(3) -0.021(3) 0.004(2) -0.016(3)
C42 0.081(3) 0.087(3) 0.052(2) -0.008(2) -0.001(2) -0.015(3)
C43 0.084(3) 0.072(3) 0.056(2) 0.009(2) 0.027(2) -0.010(2)
C44 0.100(4) 0.086(4) 0.061(3) 0.021(2) 0.014(3) -0.022(3)
C45 0.078(3) 0.057(3) 0.071(3) 0.011(2) 0.009(2) -0.007(2)
C46 0.079(3) 0.047(2) 0.063(2) 0.0059(18) 0.016(2) -0.0082(19)
C47 0.103(4) 0.052(2) 0.056(2) 0.0023(18) 0.019(2) 0.001(2)
C48 0.090(3) 0.052(2) 0.064(2) 0.0054(19) 0.022(2) 0.006(2)
C49 0.071(3) 0.0407(19) 0.059(2) -0.0032(16) 0.0158(19) -0.0083(17)
C50 0.078(3) 0.041(2) 0.070(3) -0.0032(18) 0.011(2) -0.0040(18)
C51 0.077(3) 0.048(2) 0.071(3) -0.0004(19) 0.005(2) -0.002(2)
C52 0.060(2) 0.0319(16) 0.063(2) 0.0003(15) 0.0108(18) -0.0028(15)
C53 0.051(2) 0.0422(18) 0.0542(19) -0.0037(15) 0.0092(16) -0.0069(15)
C54 0.0453(18) 0.0461(19) 0.060(2) -0.0097(16) 0.0079(16) -0.0081(14)
C55 0.053(2) 0.0401(18) 0.060(2) -0.0044(15) 0.0116(17) -0.0026(15)
C56 0.056(2) 0.0341(17) 0.068(2) -0.0059(16) 0.0133(18) -0.0077(15)
C57 0.066(2) 0.0407(19) 0.068(2) 0.0040(16) 0.024(2) -0.0048(16)
C58 0.068(3) 0.043(2) 0.092(3) -0.0007(19) 0.037(2) -0.0024(17)
C59 0.052(2) 0.049(2) 0.088(3) -0.003(2) 0.017(2) 0.0022(17)
C60 0.054(2) 0.051(2) 0.075(3) -0.0105(19) 0.010(2) 0.0046(17)
C61 0.054(2) 0.061(2) 0.056(2) -0.0089(17) 0.0092(18) -0.0029(17)
C62 0.050(2) 0.125(5) 0.067(3) -0.020(3) 0.010(2) -0.020(3)
C63 0.090(4) 0.124(5) 0.089(4) -0.007(4) 0.044(3) -0.025(4)
C64 0.0394(17) 0.054(2) 0.0544(19) -0.0066(16) 0.0059(15) -0.0006(14)
C65 0.0374(17) 0.055(2) 0.060(2) -0.0036(17) 0.0022(16) 0.0008(15)
C66 0.056(2) 0.064(2) 0.056(2) -0.0072(18) 0.0144(18) 0.0012(18)
C67 0.063(2) 0.070(3) 0.059(2) 0.001(2) 0.018(2) 0.006(2)
C68 0.055(2) 0.064(3) 0.070(2) -0.001(2) 0.021(2) -0.0002(18)
C69 0.052(2) 0.052(2) 0.061(2) 0.0023(17) 0.0067(18) 0.0002(16)
C70 0.066(2) 0.051(2) 0.071(2) -0.0079(19) 0.022(2) -0.0044(18)
C71 0.086(3) 0.054(3) 0.095(4) -0.003(2) 0.030(3) -0.013(2)
C72 0.096(4) 0.081(3) 0.079(3) -0.002(2) 0.034(3) -0.016(3)
C73 0.089(3) 0.070(3) 0.089(3) 0.007(2) 0.043(3) -0.002(2)
C74 0.073(3) 0.090(4) 0.081(3) -0.010(3) 0.032(3) -0.024(3)
C75 0.096(4) 0.147(6) 0.083(4) 0.003(4) 0.049(3) -0.029(4)
C76 0.059(2) 0.070(3) 0.060(2) -0.0044(19) 0.0142(19) 0.0143(19)
C77 0.088(3) 0.073(3) 0.058(2) 0.001(2) 0.016(2) 0.016(2)
C78 0.085(3) 0.078(3) 0.054(2) -0.005(2) 0.009(2) 0.000(3)
C79 0.073(3) 0.072(3) 0.056(2) -0.007(2) 0.011(2) 0.013(2)
C80 0.061(2) 0.070(3) 0.059(2) -0.002(2) 0.0155(19) 0.0081(19)
C81 0.058(2) 0.060(2) 0.0502(19) -0.0076(17) 0.0070(17) 0.0084(18)
C82 0.071(3) 0.072(3) 0.064(3) -0.009(2) 0.016(2) -0.003(2)
C83 0.085(3) 0.071(3) 0.049(2) -0.0097(19) 0.010(2) 0.013(2)
C84 0.097(4) 0.067(3) 0.0439(19) -0.0070(18) 0.011(2) -0.017(2)
C85 0.081(3) 0.059(2) 0.0446(18) 0.0027(17) 0.0098(19) -0.012(2)
C86 0.089(3) 0.064(3) 0.052(2) 0.0067(19) 0.003(2) -0.028(2)
C87 0.063(2) 0.055(2) 0.069(3) 0.000(2) 0.012(2) -0.0169(19)
C88 0.055(2) 0.056(2) 0.059(2) -0.0039(17) 0.0110(18) -0.0139(17)
C89 0.0482(19) 0.051(2) 0.063(2) -0.0016(17) 0.0098(17) -0.0051(16)
C90 0.052(2) 0.061(2) 0.056(2) -0.0081(17) 0.0177(17) -0.0126(17)
C91 0.0426(17) 0.0518(19) 0.0511(19) 0.0000(15) 0.0130(15) -0.0068(14)
C92 0.049(2) 0.066(2) 0.0496(19) -0.0112(17) 0.0127(16) -0.0075(17)
C93 0.050(2) 0.065(2) 0.055(2) -0.0046(18) 0.0137(17) -0.0107(17)
C94 0.0459(17) 0.0497(19) 0.0463(17) -0.0070(14) 0.0188(15) -0.0069(14)
C95 0.0439(17) 0.0459(18) 0.0471(17) -0.0005(14) 0.0174(14) 0.0003(13)
C96 0.0422(16) 0.0411(17) 0.0499(17) -0.0025(14) 0.0180(14) -0.0070(13)
C97 0.0467(18) 0.0424(18) 0.0571(19) 0.0007(14) 0.0237(16) -0.0043(14)
C98 0.0516(19) 0.0459(19) 0.062(2) -0.0084(16) 0.0260(17) -0.0049(15)
C99 0.0496(18) 0.049(2) 0.059(2) -0.0154(16) 0.0236(16) -0.0116(15)
C100 0.0477(18) 0.053(2) 0.0548(19) 0.0060(16) 0.0189(16) 0.0028(15)
C101 0.058(2) 0.048(2) 0.077(3) 0.0095(18) 0.025(2) 0.0016(17)
C102 0.074(3) 0.047(2) 0.089(3) 0.010(2) 0.034(2) 0.0078(19)
C103 0.063(2) 0.047(2) 0.080(3) -0.0061(18) 0.032(2) -0.0066(17)
C104 0.061(2) 0.052(2) 0.0542(19) 0.0092(16) 0.0147(17) -0.0096(17)
C105 0.073(3) 0.051(2) 0.095(3) 0.011(2) 0.003(3) -0.019(2)
C106 0.0391(16) 0.0407(16) 0.0470(16) 0.0031(14) 0.0085(14) -0.0043(13)
C107 0.0416(17) 0.0447(18) 0.0496(17) -0.0028(14) 0.0085(14) -0.0048(13)
C108 0.0497(19) 0.0462(19) 0.0476(17) -0.0013(14) 0.0093(15) 0.0031(14)
C109 0.054(2) 0.0418(18) 0.056(2) 0.0028(15) 0.0059(17) -0.0029(15)
C110 0.0480(18) 0.0441(18) 0.0503(18) 0.0094(15) 0.0053(15) -0.0039(14)
C111 0.0452(18) 0.0427(18) 0.0520(18) 0.0077(14) 0.0076(15) -0.0008(14)
C112 0.0480(19) 0.052(2) 0.060(2) 0.0062(16) 0.0148(17) 0.0021(15)
C113 0.055(2) 0.058(2) 0.081(3) 0.014(2) 0.028(2) 0.0015(18)
C114 0.0453(19) 0.064(3) 0.076(3) 0.023(2) 0.011(2) -0.0041(18)
C115 0.049(2) 0.046(2) 0.068(2) 0.0135(17) 0.0076(18) -0.0047(16)
C116 0.061(2) 0.067(3) 0.062(2) -0.0105(19) 0.0266(19) -0.0169(19)
C117 0.109(4) 0.086(4) 0.104(4) -0.043(3) 0.070(4) -0.049(3)
C118 0.058(2) 0.0455(19) 0.056(2) -0.0105(16) 0.0091(17) -0.0020(16)
C119 0.053(2) 0.060(2) 0.0477(19) -0.0067(16) -0.0037(16) 0.0101(17)
C120 0.056(2) 0.061(2) 0.058(2) -0.0137(18) 0.0012(18) 0.0115(18)
C121 0.057(2) 0.053(2) 0.056(2) -0.0096(17) 0.0082(18) 0.0007(16)
C122 0.064(2) 0.068(3) 0.0470(19) -0.0113(18) 0.0072(18) -0.0018(19)
C123 0.059(2) 0.059(2) 0.056(2) -0.0085(18) 0.0048(18) 0.0058(18)
C124 0.066(2) 0.056(2) 0.056(2) -0.0118(18) 0.0118(19) -0.0035(18)
C125 0.114(4) 0.045(2) 0.080(3) -0.0085(19) 0.056(3) -0.007(2)
C126 0.102(4) 0.069(3) 0.076(3) -0.031(2) 0.041(3) -0.039(3)
O12A 0.104(4) 0.039(2) 0.092(3) 0.000(2) 0.038(3) 0.005(2)
O2A 0.060(2) 0.080(3) 0.083(3) -0.012(2) 0.030(2) -0.010(2)
O4A 0.058(8) 0.152(16) 0.050(6) -0.002(7) 0.008(5) -0.019(8)
C32A 0.092(10) 0.057(8) 0.084(8) -0.002(7) 0.041(8) -0.020(7)

loop_
_atom_type_symbol
_atom_type_description
_atom_type_scat_dispersion_real
_atom_type_scat_dispersion_imag
_atom_type_scat_source
C C 0.0181 0.0091 'International Tables Vol C Tables 4.2.6.8 and 6.1.1.4'
H H 0.0000 0.0000 'International Tables Vol C Tables 4.2.6.8 and 6.1.1.4'
N N 0.0311 0.0180 'International Tables Vol C Tables 4.2.6.8 and 6.1.1.4'
O O 0.0492 0.0322 'International Tables Vol C Tables 4.2.6.8 and 6.1.1.4'

loop_
_geom_angle_atom_site_label_1
_geom_angle_atom_site_label_2
_geom_angle_atom_site_label_3
_geom_angle
_geom_angle_site_symmetry_1
_geom_angle_site_symmetry_3
_geom_angle_publ_flag
C65 O1 C74 113.5(4) . . ?
C74 O2 C75 114.9(6) . . ?
C53 O3 C62 115.7(4) . . ?
C62 O4 C63 113.6(6) . . ?
C95 O5 C104 115.4(3) . . ?
C104 O6 C105 113.0(4) . . ?
C107 O7 C116 115.2(3) . . ?
C116 O8 C117 114.5(4) . . ?
C11 O9 C20 116.9(3) . . ?
C20 O10 C21 112.3(5) . . ?
C23 O11 C32 110.4(5) . . ?
C23 O11 C32A 131.0(9) . . ?
C33 O12 C32 113.5(6) . . ?
C84 N1 C1 112.6(4) . . ?
C84 N1 C85 111.9(4) . . ?
C85 N1 C1 110.5(4) . . ?
C83 N2 C84 109.4(5) . . ?
C87 N3 C86 118.7(5) . . ?
C3 N4 C2 118.9(4) . . ?
C42 N5 C43 111.1(4) . . ?
C42 N5 C126 113.9(5) . . ?
C43 N5 C126 112.4(4) . . ?
C45 N6 C44 120.2(5) . . ?
C124 N7 C125 117.4(4) . . ?
C40 N8 C41 118.8(5) . . ?
N1 C1 H1A 109.1 . . ?
N1 C1 H1B 109.1 . . ?
N1 C1 C2 112.3(4) . . ?
H1A C1 H1B 107.9 . . ?
C2 C1 H1A 109.1 . . ?
C2 C1 H1B 109.1 . . ?
N4 C2 C1 109.9(5) . . ?
N4 C2 H2A 109.7 . . ?
N4 C2 H2B 109.7 . . ?
C1 C2 H2A 109.7 . . ?
C1 C2 H2B 109.7 . . ?
H2A C2 H2B 108.2 . . ?
N4 C3 H3 118.0 . . ?
N4 C3 C4 124.0(4) . . ?
C4 C3 H3 118.0 . . ?
C5 C4 C3 121.1(4) . . ?
C5 C4 C9 118.4(4) . . ?
C9 C4 C3 120.6(3) . . ?
C4 C5 H5 119.9 . . ?
C4 C5 C6 120.2(4) . . ?
C6 C5 H5 119.9 . . ?
C5 C6 H6 119.2 . . ?
C7 C6 C5 121.6(3) . . ?
C7 C6 H6 119.2 . . ?
C6 C7 C8 116.9(4) . . ?
C6 C7 C10 123.7(3) . . ?
C8 C7 C10 119.4(4) . . ?
C7 C8 H8 119.1 . . ?
C9 C8 C7 121.9(4) . . ?
C9 C8 H8 119.1 . . ?
C4 C9 H9 119.5 . . ?
C8 C9 C4 121.0(4) . . ?
C8 C9 H9 119.5 . . ?
C11 C10 C7 124.1(4) . . ?
C15 C10 C7 117.1(4) . . ?
C15 C10 C11 118.8(4) . . ?
O9 C11 C10 119.0(4) . . ?
O9 C11 C12 119.6(3) . . ?
C12 C11 C10 121.4(4) . . ?
C11 C12 C13 120.1(4) . . ?
C11 C12 C22 121.4(4) . . ?
C13 C12 C22 118.5(4) . . ?
C12 C13 C14 119.4(4) . . ?
C12 C13 C16 123.0(4) . . ?
C16 C13 C14 117.6(4) . . ?
C13 C14 C15 118.2(4) . . ?
C19 C14 C13 119.0(5) . . ?
C19 C14 C15 122.8(4) . . ?
C10 C15 C14 122.0(4) . . ?
C10 C15 H15 119.0 . . ?
C14 C15 H15 119.0 . . ?
C13 C16 H16 119.3 . . ?
C17 C16 C13 121.4(5) . . ?
C17 C16 H16 119.3 . . ?
C16 C17 H17 120.3 . . ?
C16 C17 C18 119.4(6) . . ?
C18 C17 H17 120.3 . . ?
C17 C18 H18 119.3 . . ?
C19 C18 C17 121.5(5) . . ?
C19 C18 H18 119.3 . . ?
C14 C19 H19 119.6 . . ?
C18 C19 C14 120.7(5) . . ?
C18 C19 H19 119.6 . . ?
O9 C20 H20A 109.0 . . ?
O9 C20 H20B 109.0 . . ?
O10 C20 O9 112.8(4) . . ?
O10 C20 H20A 109.0 . . ?
O10 C20 H20B 109.0 . . ?
H20A C20 H20B 107.8 . . ?
O10 C21 H21A 109.5 . . ?
O10 C21 H21B 109.5 . . ?
O10 C21 H21C 109.5 . . ?
H21A C21 H21B 109.5 . . ?
H21A C21 H21C 109.5 . . ?
H21B C21 H21C 109.5 . . ?
C23 C22 C12 121.9(4) . . ?
C23 C22 C27 118.0(4) . . ?
C27 C22 C12 119.9(4) . . ?
O11 C23 C22 117.6(4) . . ?
O11 C23 C24 119.2(3) . . ?
C22 C23 C24 123.2(4) . . ?
C23 C24 C34 123.1(4) . . ?
C25 C24 C23 117.3(4) . . ?
C25 C24 C34 119.6(4) . . ?
C24 C25 H25 119.0 . . ?
C24 C25 C26 121.9(4) . . ?
C26 C25 H25 119.0 . . ?
C25 C26 C31 121.0(4) . . ?
C27 C26 C25 120.6(4) . . ?
C27 C26 C31 118.4(4) . . ?
C26 C27 C22 118.9(4) . . ?
C26 C27 C28 119.6(4) . . ?
C28 C27 C22 121.5(4) . . ?
C27 C28 H28 119.3 . . ?
C29 C28 C27 121.3(5) . . ?
C29 C28 H28 119.3 . . ?
C28 C29 H29 120.4 . . ?
C28 C29 C30 119.3(5) . . ?
C30 C29 H29 120.4 . . ?
C29 C30 H30 119.9 . . ?
C31 C30 C29 120.3(5) . . ?
C31 C30 H30 119.9 . . ?
C26 C31 H31 119.4 . . ?
C30 C31 C26 121.2(5) . . ?
C30 C31 H31 119.4 . . ?
O11 C32 H32A 109.9 . . ?
O11 C32 H32B 109.9 . . ?
O12 C32 O11 109.0(7) . . ?
O12 C32 H32A 109.9 . . ?
O12 C32 H32B 109.9 . . ?
H32A C32 H32B 108.3 . . ?
O12 C33 H33A 109.5 . . ?
O12 C33 H33B 109.5 . . ?
O12 C33 H33C 109.5 . . ?
H33A C33 H33B 109.5 . . ?
H33A C33 H33C 109.5 . . ?
H33B C33 H33C 109.5 . . ?
H33D C33 H33E 109.5 . . ?
H33D C33 H33F 109.5 . . ?
H33E C33 H33F 109.5 . . ?
O12A C33 H33D 109.5 . . ?
O12A C33 H33E 109.5 . . ?
O12A C33 H33F 109.5 . . ?
C35 C34 C24 122.7(4) . . ?
C35 C34 C39 117.1(4) . . ?
C39 C34 C24 120.2(4) . . ?
C34 C35 H35 119.3 . . ?
C34 C35 C36 121.4(5) . . ?
C36 C35 H35 119.3 . . ?
C35 C36 H36 119.4 . . ?
C37 C36 C35 121.2(5) . . ?
C37 C36 H36 119.4 . . ?
C36 C37 C40 119.5(5) . . ?
C38 C37 C36 117.3(4) . . ?
C38 C37 C40 123.0(4) . . ?
C37 C38 H38 119.2 . . ?
C37 C38 C39 121.6(4) . . ?
C39 C38 H38 119.2 . . ?
C34 C39 C38 121.2(5) . . ?
C34 C39 H39 119.4 . . ?
C38 C39 H39 119.4 . . ?
N8 C40 C37 123.1(5) . . ?
N8 C40 H40 118.5 . . ?
C37 C40 H40 118.5 . . ?
N8 C41 H41A 109.8 . . ?
N8 C41 H41B 109.8 . . ?
N8 C41 C42 109.4(5) . . ?
H41A C41 H41B 108.2 . . ?
C42 C41 H41A 109.8 . . ?
C42 C41 H41B 109.8 . . ?
N5 C42 C41 112.1(4) . . ?
N5 C42 H42A 109.2 . . ?
N5 C42 H42B 109.2 . . ?
C41 C42 H42A 109.2 . . ?
C41 C42 H42B 109.2 . . ?
H42A C42 H42B 107.9 . . ?
N5 C43 H43A 109.7 . . ?
N5 C43 H43B 109.7 . . ?
N5 C43 C44 109.8(5) . . ?
H43A C43 H43B 108.2 . . ?
C44 C43 H43A 109.7 . . ?
C44 C43 H43B 109.7 . . ?
N6 C44 C43 107.9(4) . . ?
N6 C44 H44A 110.1 . . ?
N6 C44 H44B 110.1 . . ?
C43 C44 H44A 110.1 . . ?
C43 C44 H44B 110.1 . . ?
H44A C44 H44B 108.4 . . ?
N6 C45 H45 118.2 . . ?
N6 C45 C46 123.5(5) . . ?
C46 C45 H45 118.2 . . ?
C47 C46 C45 120.9(5) . . ?
C51 C46 C45 121.7(5) . . ?
C51 C46 C47 117.4(4) . . ?
C46 C47 H47 119.6 . . ?
C48 C47 C46 120.9(5) . . ?
C48 C47 H47 119.6 . . ?
C47 C48 H48 119.6 . . ?
C49 C48 C47 120.9(5) . . ?
C49 C48 H48 119.6 . . ?
C48 C49 C52 118.0(4) . . ?
C50 C49 C48 119.5(4) . . ?
C50 C49 C52 122.5(4) . . ?
C49 C50 H50 120.0 . . ?
C49 C50 C51 120.0(5) . . ?
C51 C50 H50 120.0 . . ?
C46 C51 C50 121.3(5) . . ?
C46 C51 H51 119.4 . . ?
C50 C51 H51 119.4 . . ?
C53 C52 C49 123.7(4) . . ?
C57 C52 C49 117.8(4) . . ?
C57 C52 C53 118.4(4) . . ?
O3 C53 C52 120.1(3) . . ?
O3 C53 C54 117.4(4) . . ?
C54 C53 C52 122.5(4) . . ?
C53 C54 C55 117.7(4) . . ?
C53 C54 C64 121.6(4) . . ?
C55 C54 C64 120.7(4) . . ?
C56 C55 C54 120.0(4) . . ?
C56 C55 C61 119.2(4) . . ?
C61 C55 C54 120.8(4) . . ?
C55 C56 C58 118.9(4) . . ?
C57 C56 C55 119.6(4) . . ?
C57 C56 C58 121.4(4) . . ?
C52 C57 C56 121.8(4) . . ?
C52 C57 H57 119.1 . . ?
C56 C57 H57 119.1 . . ?
C56 C58 H58 119.4 . . ?
C59 C58 C56 121.2(5) . . ?
C59 C58 H58 119.4 . . ?
C58 C59 H59 120.5 . . ?
C58 C59 C60 119.0(4) . . ?
C60 C59 H59 120.5 . . ?
C59 C60 H60 119.5 . . ?
C61 C60 C59 120.9(4) . . ?
C61 C60 H60 119.5 . . ?
C55 C61 H61 119.7 . . ?
C60 C61 C55 120.7(5) . . ?
C60 C61 H61 119.7 . . ?
O3 C62 H62A 108.6 . . ?
O3 C62 H62B 108.6 . . ?
O3 C62 H62C 107.3 . . ?
O3 C62 H62D 107.3 . . ?
O4 C62 O3 114.9(5) . . ?
O4 C62 H62A 108.6 . . ?
O4 C62 H62B 108.6 . . ?
H62A C62 H62B 107.5 . . ?
H62C C62 H62D 106.9 . . ?
O4A C62 O3 120.3(8) . . ?
O4A C62 H62C 107.3 . . ?
O4A C62 H62D 107.3 . . ?
O4 C63 H63A 109.5 . . ?
O4 C63 H63B 109.5 . . ?
O4 C63 H63C 109.5 . . ?
H63A C63 H63B 109.5 . . ?
H63A C63 H63C 109.5 . . ?
H63B C63 H63C 109.5 . . ?
H63D C63 H63E 109.5 . . ?
H63D C63 H63F 109.5 . . ?
H63E C63 H63F 109.5 . . ?
O4A C63 H63D 109.5 . . ?
O4A C63 H63E 109.5 . . ?
O4A C63 H63F 109.5 . . ?
C65 C64 C54 121.1(4) . . ?
C65 C64 C69 118.6(4) . . ?
C69 C64 C54 120.3(4) . . ?
O1 C65 C66 118.7(4) . . ?
C64 C65 O1 119.0(4) . . ?
C64 C65 C66 122.4(4) . . ?
C65 C66 C76 122.2(4) . . ?
C67 C66 C65 117.8(4) . . ?
C67 C66 C76 119.9(4) . . ?
C66 C67 H67 118.9 . . ?
C66 C67 C68 122.2(5) . . ?
C68 C67 H67 118.9 . . ?
C67 C68 C69 119.8(4) . . ?
C67 C68 C73 121.7(5) . . ?
C69 C68 C73 118.5(5) . . ?
C68 C69 C64 119.1(4) . . ?
C68 C69 C70 119.1(4) . . ?
C70 C69 C64 121.8(4) . . ?
C69 C70 H70 120.3 . . ?
C71 C70 C69 119.4(5) . . ?
C71 C70 H70 120.3 . . ?
C70 C71 H71 119.3 . . ?
C70 C71 C72 121.3(5) . . ?
C72 C71 H71 119.3 . . ?
C71 C72 H72 119.6 . . ?
C73 C72 C71 120.9(6) . . ?
C73 C72 H72 119.6 . . ?
C68 C73 H73 119.6 . . ?
C72 C73 C68 120.8(5) . . ?
C72 C73 H73 119.6 . . ?
O1 C74 H74A 109.2 . . ?
O1 C74 H74B 109.2 . . ?
O1 C74 H74C 106.1 . . ?
O1 C74 H74D 106.1 . . ?
O2 C74 O1 112.2(5) . . ?
O2 C74 H74A 109.2 . . ?
O2 C74 H74B 109.2 . . ?
H74A C74 H74B 107.9 . . ?
H74C C74 H74D 106.3 . . ?
O2A C74 O1 124.9(7) . . ?
O2A C74 H74C 106.1 . . ?
O2A C74 H74D 106.1 . . ?
O2 C75 H75A 109.5 . . ?
O2 C75 H75B 109.5 . . ?
O2 C75 H75C 109.5 . . ?
H75A C75 H75B 109.5 . . ?
H75A C75 H75C 109.5 . . ?
H75B C75 H75C 109.5 . . ?
H75D C75 H75E 109.5 . . ?
H75D C75 H75F 109.5 . . ?
H75E C75 H75F 109.5 . . ?
O2A C75 H75D 109.5 . . ?
O2A C75 H75E 109.5 . . ?
O2A C75 H75F 109.5 . . ?
C77 C76 C66 119.4(4) . . ?
C77 C76 C81 117.8(4) . . ?
C81 C76 C66 122.7(4) . . ?
C76 C77 H77 119.0 . . ?
C78 C77 C76 122.0(5) . . ?
C78 C77 H77 119.0 . . ?
C77 C78 H78 119.7 . . ?
C77 C78 C79 120.6(4) . . ?
C79 C78 H78 119.7 . . ?
C78 C79 C82 122.1(4) . . ?
C80 C79 C78 118.6(4) . . ?
C80 C79 C82 119.3(5) . . ?
C79 C80 H80 119.7 . . ?
C81 C80 C79 120.6(5) . . ?
C81 C80 H80 119.7 . . ?
C76 C81 H81 119.8 . . ?
C80 C81 C76 120.3(4) . . ?
C80 C81 H81 119.8 . . ?
C79 C82 H82 119.1 . . ?
C83 C82 C79 121.8(5) . . ?
C83 C82 H82 119.1 . . ?
N2 C83 H83 120.3 . . ?
C82 C83 N2 119.4(5) . . ?
C82 C83 H83 120.3 . . ?
N1 C84 N2 112.6(4) . . ?
N1 C84 H84A 109.1 . . ?
N1 C84 H84B 109.1 . . ?
N2 C84 H84A 109.1 . . ?
N2 C84 H84B 109.1 . . ?
H84A C84 H84B 107.8 . . ?
N1 C85 H85A 109.3 . . ?
N1 C85 H85B 109.3 . . ?
N1 C85 C86 111.4(4) . . ?
H85A C85 H85B 108.0 . . ?
C86 C85 H85A 109.3 . . ?
C86 C85 H85B 109.3 . . ?
N3 C86 C85 107.9(4) . . ?
N3 C86 H86A 110.1 . . ?
N3 C86 H86B 110.1 . . ?
C85 C86 H86A 110.1 . . ?
C85 C86 H86B 110.1 . . ?
H86A C86 H86B 108.4 . . ?
N3 C87 H87 119.6 . . ?
N3 C87 C88 120.8(5) . . ?
C88 C87 H87 119.6 . . ?
C89 C88 C87 121.7(4) . . ?
C89 C88 C93 118.5(4) . . ?
C93 C88 C87 119.8(4) . . ?
C88 C89 H89 119.8 . . ?
C90 C89 C88 120.3(4) . . ?
C90 C89 H89 119.8 . . ?
C89 C90 H90 119.8 . . ?
C91 C90 C89 120.4(4) . . ?
C91 C90 H90 119.8 . . ?
C90 C91 C92 118.7(4) . . ?
C90 C91 C94 121.9(4) . . ?
C92 C91 C94 119.4(4) . . ?
C91 C92 H92 119.1 . . ?
C93 C92 C91 121.8(4) . . ?
C93 C92 H92 119.1 . . ?
C88 C93 H93 119.8 . . ?
C92 C93 C88 120.3(4) . . ?
C92 C93 H93 119.8 . . ?
C95 C94 C91 122.3(3) . . ?
C99 C94 C91 119.0(3) . . ?
C99 C94 C95 118.7(3) . . ?
O5 C95 C94 119.6(3) . . ?
O5 C95 C96 120.0(3) . . ?
C96 C95 C94 120.4(3) . . ?
C95 C96 C97 120.8(3) . . ?
C95 C96 C106 118.7(3) . . ?
C97 C96 C106 120.5(3) . . ?
C96 C97 C98 119.2(3) . . ?
C96 C97 C100 122.8(3) . . ?
C100 C97 C98 118.0(3) . . ?
C99 C98 C97 118.3(3) . . ?
C103 C98 C97 119.2(4) . . ?
C103 C98 C99 122.5(4) . . ?
C94 C99 C98 122.5(3) . . ?
C94 C99 H99 118.7 . . ?
C98 C99 H99 118.7 . . ?
C97 C100 H100 119.4 . . ?
C101 C100 C97 121.2(4) . . ?
C101 C100 H100 119.4 . . ?
C100 C101 H101 119.5 . . ?
C100 C101 C102 121.1(4) . . ?
C102 C101 H101 119.5 . . ?
C101 C102 H102 120.6 . . ?
C103 C102 C101 118.8(4) . . ?
C103 C102 H102 120.6 . . ?
C98 C103 H103 119.1 . . ?
C102 C103 C98 121.7(4) . . ?
C102 C103 H103 119.1 . . ?
O5 C104 H10A 109.2 . . ?
O5 C104 H10B 109.2 . . ?
O6 C104 O5 112.1(3) . . ?
O6 C104 H10A 109.2 . . ?
O6 C104 H10B 109.2 . . ?
H10A C104 H10B 107.9 . . ?
O6 C105 H10C 109.5 . . ?
O6 C105 H10D 109.5 . . ?
O6 C105 H10E 109.5 . . ?
H10C C105 H10D 109.5 . . ?
H10C C105 H10E 109.5 . . ?
H10D C105 H10E 109.5 . . ?
C107 C106 C96 120.0(3) . . ?
C107 C106 C111 119.7(3) . . ?
C111 C106 C96 120.3(3) . . ?
O7 C107 C108 119.2(4) . . ?
C106 C107 O7 118.3(3) . . ?
C106 C107 C108 122.5(3) . . ?
C107 C108 C118 123.2(4) . . ?
C109 C108 C107 117.9(4) . . ?
C109 C108 C118 118.9(3) . . ?
C108 C109 H109 119.1 . . ?
C108 C109 C110 121.9(3) . . ?
C110 C109 H109 119.1 . . ?
C109 C110 C111 118.4(4) . . ?
C115 C110 C109 121.8(4) . . ?
C115 C110 C111 119.7(4) . . ?
C110 C111 C106 119.6(4) . . ?
C112 C111 C106 122.6(3) . . ?
C112 C111 C110 117.8(4) . . ?
C111 C112 H112 119.6 . . ?
C113 C112 C111 120.7(4) . . ?
C113 C112 H112 119.6 . . ?
C112 C113 H113 119.8 . . ?
C112 C113 C114 120.4(5) . . ?
C114 C113 H113 119.8 . . ?
C113 C114 H114 120.1 . . ?
C115 C114 C113 119.8(4) . . ?
C115 C114 H114 120.1 . . ?
C110 C115 H115 119.3 . . ?
C114 C115 C110 121.4(4) . . ?
C114 C115 H115 119.3 . . ?
O7 C116 H11A 108.6 . . ?
O7 C116 H11B 108.6 . . ?
O8 C116 O7 114.8(4) . . ?
O8 C116 H11A 108.6 . . ?
O8 C116 H11B 108.6 . . ?
H11A C116 H11B 107.6 . . ?
O8 C117 H11C 109.5 . . ?
O8 C117 H11D 109.5 . . ?
O8 C117 H11E 109.5 . . ?
H11C C117 H11D 109.5 . . ?
H11C C117 H11E 109.5 . . ?
H11D C117 H11E 109.5 . . ?
C119 C118 C108 122.4(4) . . ?
C119 C118 C123 117.8(4) . . ?
C123 C118 C108 119.7(4) . . ?
C118 C119 H119 119.7 . . ?
C118 C119 C120 120.6(4) . . ?
C120 C119 H119 119.7 . . ?
C119 C120 H120 119.6 . . ?
C121 C120 C119 120.8(4) . . ?
C121 C120 H120 119.6 . . ?
C120 C121 C124 118.3(4) . . ?
C122 C121 C120 117.9(4) . . ?
C122 C121 C124 123.8(4) . . ?
C121 C122 H122 119.2 . . ?
C121 C122 C123 121.6(4) . . ?
C123 C122 H122 119.2 . . ?
C118 C123 H123 119.4 . . ?
C122 C123 C118 121.2(4) . . ?
C122 C123 H123 119.4 . . ?
N7 C124 C121 121.6(4) . . ?
N7 C124 H124 119.2 . . ?
C121 C124 H124 119.2 . . ?
N7 C125 H12A 109.5 . . ?
N7 C125 H12B 109.5 . . ?
N7 C125 C126 110.5(5) . . ?
H12A C125 H12B 108.1 . . ?
C126 C125 H12A 109.5 . . ?
C126 C125 H12B 109.5 . . ?
N5 C126 C125 112.8(4) . . ?
N5 C126 H12C 109.0 . . ?
N5 C126 H12D 109.0 . . ?
C125 C126 H12C 109.0 . . ?
C125 C126 H12D 109.0 . . ?
H12C C126 H12D 107.8 . . ?
C32A O12A C33 103.3(12) . . ?
C74 O2A C75 107.1(8) . . ?
C62 O4A C63 113.7(11) . . ?
O11 C32A H32C 111.4 . . ?
O11 C32A H32D 111.4 . . ?
O12A C32A O11 101.9(14) . . ?
O12A C32A H32C 111.4 . . ?
O12A C32A H32D 111.4 . . ?
H32C C32A H32D 109.2 . . ?

loop_
_geom_bond_atom_site_label_1
_geom_bond_atom_site_label_2
_geom_bond_distance
_geom_bond_site_symmetry_2
_geom_bond_publ_flag
O1 C65 1.385(5) . ?
O1 C74 1.409(6) . ?
O2 C74 1.310(8) . ?
O2 C75 1.431(9) . ?
O3 C53 1.366(5) . ?
O3 C62 1.439(6) . ?
O4 C62 1.291(9) . ?
O4 C63 1.507(9) . ?
O5 C95 1.363(5) . ?
O5 C104 1.426(5) . ?
O6 C104 1.381(5) . ?
O6 C105 1.417(7) . ?
O7 C107 1.392(5) . ?
O7 C116 1.416(5) . ?
O8 C116 1.347(6) . ?
O8 C117 1.447(7) . ?
O9 C11 1.383(5) . ?
O9 C20 1.440(5) . ?
O10 C20 1.352(6) . ?
O10 C21 1.445(8) . ?
O11 C23 1.375(5) . ?
O11 C32 1.479(9) . ?
O11 C32A 1.39(2) . ?
O12 C32 1.375(11) . ?
O12 C33 1.342(9) . ?
N1 C1 1.489(6) . ?
N1 C84 1.440(7) . ?
N1 C85 1.475(6) . ?
N2 C83 1.452(7) . ?
N2 C84 1.528(9) . ?
N3 C86 1.452(6) . ?
N3 C87 1.273(8) . ?
N4 C2 1.449(6) . ?
N4 C3 1.270(6) . ?
N5 C42 1.450(7) . ?
N5 C43 1.461(8) . ?
N5 C126 1.470(7) . ?
N6 C44 1.471(6) . ?
N6 C45 1.262(8) . ?
N7 C124 1.280(6) . ?
N7 C125 1.470(7) . ?
N8 C40 1.256(7) . ?
N8 C41 1.459(7) . ?
C1 H1A 0.9900 . ?
C1 H1B 0.9900 . ?
C1 C2 1.521(7) . ?
C2 H2A 0.9900 . ?
C2 H2B 0.9900 . ?
C3 H3 0.9500 . ?
C3 C4 1.469(6) . ?
C4 C5 1.384(5) . ?
C4 C9 1.395(6) . ?
C5 H5 0.9500 . ?
C5 C6 1.393(6) . ?
C6 H6 0.9500 . ?
C6 C7 1.388(6) . ?
C7 C8 1.400(6) . ?
C7 C10 1.495(6) . ?
C8 H8 0.9500 . ?
C8 C9 1.358(7) . ?
C9 H9 0.9500 . ?
C10 C11 1.414(5) . ?
C10 C15 1.371(6) . ?
C11 C12 1.387(6) . ?
C12 C13 1.414(6) . ?
C12 C22 1.478(6) . ?
C13 C14 1.429(6) . ?
C13 C16 1.428(7) . ?
C14 C15 1.430(7) . ?
C14 C19 1.422(7) . ?
C15 H15 0.9500 . ?
C16 H16 0.9500 . ?
C16 C17 1.365(8) . ?
C17 H17 0.9500 . ?
C17 C18 1.407(10) . ?
C18 H18 0.9500 . ?
C18 C19 1.344(9) . ?
C19 H19 0.9500 . ?
C20 H20A 0.9900 . ?
C20 H20B 0.9900 . ?
C21 H21A 0.9800 . ?
C21 H21B 0.9800 . ?
C21 H21C 0.9800 . ?
C22 C23 1.386(6) . ?
C22 C27 1.446(6) . ?
C23 C24 1.424(6) . ?
C24 C25 1.372(6) . ?
C24 C34 1.489(6) . ?
C25 H25 0.9500 . ?
C25 C26 1.410(7) . ?
C26 C27 1.395(7) . ?
C26 C31 1.411(7) . ?
C27 C28 1.398(7) . ?
C28 H28 0.9500 . ?
C28 C29 1.361(8) . ?
C29 H29 0.9500 . ?
C29 C30 1.407(10) . ?
C30 H30 0.9500 . ?
C30 C31 1.355(9) . ?
C31 H31 0.9500 . ?
C32 H32A 0.9900 . ?
C32 H32B 0.9900 . ?
C33 H33A 0.9800 . ?
C33 H33B 0.9800 . ?
C33 H33C 0.9800 . ?
C33 H33D 0.9800 . ?
C33 H33E 0.9800 . ?
C33 H33F 0.9800 . ?
C33 O12A 1.647(16) . ?
C34 C35 1.366(7) . ?
C34 C39 1.392(6) . ?
C35 H35 0.9500 . ?
C35 C36 1.397(7) . ?
C36 H36 0.9500 . ?
C36 C37 1.389(7) . ?
C37 C38 1.358(7) . ?
C37 C40 1.470(6) . ?
C38 H38 0.9500 . ?
C38 C39 1.398(7) . ?
C39 H39 0.9500 . ?
C40 H40 0.9500 . ?
C41 H41A 0.9900 . ?
C41 H41B 0.9900 . ?
C41 C42 1.547(10) . ?
C42 H42A 0.9900 . ?
C42 H42B 0.9900 . ?
C43 H43A 0.9900 . ?
C43 H43B 0.9900 . ?
C43 C44 1.519(8) . ?
C44 H44A 0.9900 . ?
C44 H44B 0.9900 . ?
C45 H45 0.9500 . ?
C45 C46 1.439(7) . ?
C46 C47 1.391(7) . ?
C46 C51 1.388(8) . ?
C47 H47 0.9500 . ?
C47 C48 1.390(7) . ?
C48 H48 0.9500 . ?
C48 C49 1.375(7) . ?
C49 C50 1.364(7) . ?
C49 C52 1.500(6) . ?
C50 H50 0.9500 . ?
C50 C51 1.408(7) . ?
C51 H51 0.9500 . ?
C52 C53 1.401(6) . ?
C52 C57 1.395(6) . ?
C53 C54 1.400(6) . ?
C54 C55 1.446(6) . ?
C54 C64 1.462(7) . ?
C55 C56 1.405(7) . ?
C55 C61 1.409(6) . ?
C56 C57 1.397(6) . ?
C56 C58 1.429(7) . ?
C57 H57 0.9500 . ?
C58 H58 0.9500 . ?
C58 C59 1.366(7) . ?
C59 H59 0.9500 . ?
C59 C60 1.416(8) . ?
C60 H60 0.9500 . ?
C60 C61 1.369(7) . ?
C61 H61 0.9500 . ?
C62 H62A 0.9900 . ?
C62 H62B 0.9900 . ?
C62 H62C 0.9900 . ?
C62 H62D 0.9900 . ?
C62 O4A 1.324(16) . ?
C63 H63A 0.9800 . ?
C63 H63B 0.9800 . ?
C63 H63C 0.9800 . ?
C63 H63D 0.9800 . ?
C63 H63E 0.9800 . ?
C63 H63F 0.9800 . ?
C63 O4A 1.475(15) . ?
C64 C65 1.377(6) . ?
C64 C69 1.441(6) . ?
C65 C66 1.444(7) . ?
C66 C67 1.363(7) . ?
C66 C76 1.490(6) . ?
C67 H67 0.9500 . ?
C67 C68 1.409(7) . ?
C68 C69 1.416(7) . ?
C68 C73 1.447(8) . ?
C69 C70 1.425(6) . ?
C70 H70 0.9500 . ?
C70 C71 1.375(7) . ?
C71 H71 0.9500 . ?
C71 C72 1.403(9) . ?
C72 H72 0.9500 . ?
C72 C73 1.328(9) . ?
C73 H73 0.9500 . ?
C74 H74A 0.9900 . ?
C74 H74B 0.9900 . ?
C74 H74C 0.9900 . ?
C74 H74D 0.9900 . ?
C74 O2A 1.206(12) . ?
C75 H75A 0.9800 . ?
C75 H75B 0.9800 . ?
C75 H75C 0.9800 . ?
C75 H75D 0.9800 . ?
C75 H75E 0.9800 . ?
C75 H75F 0.9800 . ?
C75 O2A 1.649(13) . ?
C76 C77 1.394(7) . ?
C76 C81 1.418(7) . ?
C77 H77 0.9500 . ?
C77 C78 1.362(8) . ?
C78 H78 0.9500 . ?
C78 C79 1.408(8) . ?
C79 C80 1.396(6) . ?
C79 C82 1.468(7) . ?
C80 H80 0.9500 . ?
C80 C81 1.392(7) . ?
C81 H81 0.9500 . ?
C82 H82 0.9500 . ?
C82 C83 1.254(7) . ?
C83 H83 0.9500 . ?
C84 H84A 0.9900 . ?
C84 H84B 0.9900 . ?
C85 H85A 0.9900 . ?
C85 H85B 0.9900 . ?
C85 C86 1.512(6) . ?
C86 H86A 0.9900 . ?
C86 H86B 0.9900 . ?
C87 H87 0.9500 . ?
C87 C88 1.466(6) . ?
C88 C89 1.406(7) . ?
C88 C93 1.410(7) . ?
C89 H89 0.9500 . ?
C89 C90 1.404(6) . ?
C90 H90 0.9500 . ?
C90 C91 1.391(6) . ?
C91 C92 1.398(6) . ?
C91 C94 1.488(5) . ?
C92 H92 0.9500 . ?
C92 C93 1.370(6) . ?
C93 H93 0.9500 . ?
C94 C95 1.429(5) . ?
C94 C99 1.367(6) . ?
C95 C96 1.376(5) . ?
C96 C97 1.409(5) . ?
C96 C106 1.502(5) . ?
C97 C98 1.430(5) . ?
C97 C100 1.415(5) . ?
C98 C99 1.404(6) . ?
C98 C103 1.393(6) . ?
C99 H99 0.9500 . ?
C100 H100 0.9500 . ?
C100 C101 1.362(6) . ?
C101 H101 0.9500 . ?
C101 C102 1.403(7) . ?
C102 H102 0.9500 . ?
C102 C103 1.385(7) . ?
C103 H103 0.9500 . ?
C104 H10A 0.9900 . ?
C104 H10B 0.9900 . ?
C105 H10C 0.9800 . ?
C105 H10D 0.9800 . ?
C105 H10E 0.9800 . ?
C106 C107 1.354(6) . ?
C106 C111 1.428(5) . ?
C107 C108 1.427(5) . ?
C108 C109 1.383(6) . ?
C108 C118 1.478(6) . ?
C109 H109 0.9500 . ?
C109 C110 1.420(7) . ?
C110 C111 1.421(5) . ?
C110 C115 1.409(6) . ?
C111 C112 1.417(6) . ?
C112 H112 0.9500 . ?
C112 C113 1.364(6) . ?
C113 H113 0.9500 . ?
C113 C114 1.427(7) . ?
C114 H114 0.9500 . ?
C114 C115 1.335(8) . ?
C115 H115 0.9500 . ?
C116 H11A 0.9900 . ?
C116 H11B 0.9900 . ?
C117 H11C 0.9800 . ?
C117 H11D 0.9800 . ?
C117 H11E 0.9800 . ?
C118 C119 1.385(6) . ?
C118 C123 1.397(6) . ?
C119 H119 0.9500 . ?
C119 C120 1.407(7) . ?
C120 H120 0.9500 . ?
C120 C121 1.398(6) . ?
C121 C122 1.375(7) . ?
C121 C124 1.468(7) . ?
C122 H122 0.9500 . ?
C122 C123 1.382(7) . ?
C123 H123 0.9500 . ?
C124 H124 0.9500 . ?
C125 H12A 0.9900 . ?
C125 H12B 0.9900 . ?
C125 C126 1.507(8) . ?
C126 H12C 0.9900 . ?
C126 H12D 0.9900 . ?
O12A C32A 1.39(3) . ?
C32A H32C 0.9900 . ?
C32A H32D 0.9900 . ?

loop_
_geom_torsion_atom_site_label_1
_geom_torsion_atom_site_label_2
_geom_torsion_atom_site_label_3
_geom_torsion_atom_site_label_4
_geom_torsion
_geom_torsion_site_symmetry_1
_geom_torsion_site_symmetry_2
_geom_torsion_site_symmetry_3
_geom_torsion_site_symmetry_4
_geom_torsion_publ_flag
O1 C65 C66 C67 -176.7(4) . . . . ?
O1 C65 C66 C76 6.7(6) . . . . ?
O1 C74 O2A C75 56.6(11) . . . . ?
O3 C53 C54 C55 179.8(3) . . . . ?
O3 C53 C54 C64 -0.2(5) . . . . ?
O3 C62 O4A C63 64.5(16) . . . . ?
O5 C95 C96 C97 177.3(3) . . . . ?
O5 C95 C96 C106 -0.8(5) . . . . ?
O7 C107 C108 C109 -177.8(3) . . . . ?
O7 C107 C108 C118 3.9(6) . . . . ?
O9 C11 C12 C13 179.3(3) . . . . ?
O9 C11 C12 C22 1.2(5) . . . . ?
O11 C23 C24 C25 179.6(4) . . . . ?
O11 C23 C24 C34 1.6(6) . . . . ?
N1 C1 C2 N4 78.3(5) . . . . ?
N1 C85 C86 N3 75.4(6) . . . . ?
N3 C87 C88 C89 172.2(4) . . . . ?
N3 C87 C88 C93 -9.9(6) . . . . ?
N4 C3 C4 C5 174.6(4) . . . . ?
N4 C3 C4 C9 -5.0(6) . . . . ?
N5 C43 C44 N6 -82.1(6) . . . . ?
N6 C45 C46 C47 14.3(8) . . . . ?
N6 C45 C46 C51 -166.5(5) . . . . ?
N7 C125 C126 N5 -78.6(6) . . . . ?
N8 C41 C42 N5 -76.0(6) . . . . ?
C1 N1 C84 N2 84.7(5) . . . . ?
C1 N1 C85 C86 -148.1(4) . . . . ?
C2 N4 C3 C4 -179.9(4) . . . . ?
C3 N4 C2 C1 -121.1(5) . . . . ?
C3 C4 C5 C6 179.5(4) . . . . ?
C3 C4 C9 C8 179.8(4) . . . . ?
C4 C5 C6 C7 0.9(6) . . . . ?
C5 C4 C9 C8 0.3(6) . . . . ?
C5 C6 C7 C8 -0.2(6) . . . . ?
C5 C6 C7 C10 -178.6(4) . . . . ?
C6 C7 C8 C9 -0.6(6) . . . . ?
C6 C7 C10 C11 -44.4(5) . . . . ?
C6 C7 C10 C15 136.0(4) . . . . ?
C7 C8 C9 C4 0.5(7) . . . . ?
C7 C10 C11 O9 2.1(5) . . . . ?
C7 C10 C11 C12 -177.6(3) . . . . ?
C7 C10 C15 C14 176.4(4) . . . . ?
C8 C7 C10 C11 137.2(4) . . . . ?
C8 C7 C10 C15 -42.4(5) . . . . ?
C9 C4 C5 C6 -1.0(6) . . . . ?
C10 C7 C8 C9 178.0(4) . . . . ?
C10 C11 C12 C13 -1.0(6) . . . . ?
C10 C11 C12 C22 -179.0(4) . . . . ?
C11 O9 C20 O10 96.0(5) . . . . ?
C11 C10 C15 C14 -3.3(6) . . . . ?
C11 C12 C13 C14 1.2(6) . . . . ?
C11 C12 C13 C16 179.8(4) . . . . ?
C11 C12 C22 C23 75.5(5) . . . . ?
C11 C12 C22 C27 -108.9(5) . . . . ?
C12 C13 C14 C15 -2.4(6) . . . . ?
C12 C13 C14 C19 177.6(4) . . . . ?
C12 C13 C16 C17 -173.5(5) . . . . ?
C12 C22 C23 O11 -5.4(6) . . . . ?
C12 C22 C23 C24 174.2(4) . . . . ?
C12 C22 C27 C26 -173.7(4) . . . . ?
C12 C22 C27 C28 6.2(7) . . . . ?
C13 C12 C22 C23 -102.6(5) . . . . ?
C13 C12 C22 C27 73.0(5) . . . . ?
C13 C14 C15 C10 3.5(7) . . . . ?
C13 C14 C19 C18 -1.5(8) . . . . ?
C13 C16 C17 C18 -6.5(10) . . . . ?
C14 C13 C16 C17 5.1(8) . . . . ?
C15 C10 C11 O9 -178.3(4) . . . . ?
C15 C10 C11 C12 2.0(6) . . . . ?
C15 C14 C19 C18 178.6(6) . . . . ?
C16 C13 C14 C15 178.9(4) . . . . ?
C16 C13 C14 C19 -1.0(7) . . . . ?
C16 C17 C18 C19 4.0(11) . . . . ?
C17 C18 C19 C14 0.1(10) . . . . ?
C19 C14 C15 C10 -176.5(5) . . . . ?
C20 O9 C11 C10 -105.7(4) . . . . ?
C20 O9 C11 C12 74.1(4) . . . . ?
C21 O10 C20 O9 75.4(6) . . . . ?
C22 C12 C13 C14 179.4(4) . . . . ?
C22 C12 C13 C16 -2.1(6) . . . . ?
C22 C23 C24 C25 -0.1(6) . . . . ?
C22 C23 C24 C34 -178.1(4) . . . . ?
C22 C27 C28 C29 -179.3(5) . . . . ?
C23 O11 C32 O12 -168.2(6) . . . . ?
C23 O11 C32A O12A -86.8(15) . . . . ?
C23 C22 C27 C26 2.0(6) . . . . ?
C23 C22 C27 C28 -178.1(4) . . . . ?
C23 C24 C25 C26 1.1(7) . . . . ?
C23 C24 C34 C35 -42.5(7) . . . . ?
C23 C24 C34 C39 139.3(5) . . . . ?
C24 C25 C26 C27 -0.5(7) . . . . ?
C24 C25 C26 C31 178.5(5) . . . . ?
C24 C34 C35 C36 -176.5(6) . . . . ?
C24 C34 C39 C38 176.1(5) . . . . ?
C25 C24 C34 C35 139.5(5) . . . . ?
C25 C24 C34 C39 -38.7(6) . . . . ?
C25 C26 C27 C22 -1.1(7) . . . . ?
C25 C26 C27 C28 179.0(5) . . . . ?
C25 C26 C31 C30 -178.9(7) . . . . ?
C26 C27 C28 C29 0.6(8) . . . . ?
C27 C22 C23 O11 178.9(4) . . . . ?
C27 C22 C23 C24 -1.5(6) . . . . ?
C27 C26 C31 C30 0.1(10) . . . . ?
C27 C28 C29 C30 -1.2(10) . . . . ?
C28 C29 C30 C31 1.3(12) . . . . ?
C29 C30 C31 C26 -0.8(12) . . . . ?
C31 C26 C27 C22 179.9(5) . . . . ?
C31 C26 C27 C28 -0.1(7) . . . . ?
C32 O11 C23 C22 91.7(5) . . . . ?
C32 O11 C23 C24 -87.9(6) . . . . ?
C33 O12 C32 O11 71.7(9) . . . . ?
C33 O12A C32A O11 -83.2(12) . . . . ?
C34 C24 C25 C26 179.2(4) . . . . ?
C34 C35 C36 C37 1.6(11) . . . . ?
C35 C34 C39 C38 -2.2(8) . . . . ?
C35 C36 C37 C38 -4.6(10) . . . . ?
C35 C36 C37 C40 -179.9(6) . . . . ?
C36 C37 C38 C39 4.2(8) . . . . ?
C36 C37 C40 N8 -168.2(6) . . . . ?
C37 C38 C39 C34 -0.8(8) . . . . ?
C38 C37 C40 N8 16.7(9) . . . . ?
C39 C34 C35 C36 1.8(9) . . . . ?
C40 N8 C41 C42 129.2(6) . . . . ?
C40 C37 C38 C39 179.3(5) . . . . ?
C41 N8 C40 C37 177.7(5) . . . . ?
C42 N5 C43 C44 -84.0(5) . . . . ?
C42 N5 C126 C125 128.4(5) . . . . ?
C43 N5 C42 C41 143.2(5) . . . . ?
C43 N5 C126 C125 -104.0(5) . . . . ?
C44 N6 C45 C46 -176.7(5) . . . . ?
C45 N6 C44 C43 104.6(6) . . . . ?
C45 C46 C47 C48 -176.5(5) . . . . ?
C45 C46 C51 C50 178.2(5) . . . . ?
C46 C47 C48 C49 -3.7(9) . . . . ?
C47 C46 C51 C50 -2.6(8) . . . . ?
C47 C48 C49 C50 1.1(8) . . . . ?
C47 C48 C49 C52 -179.0(5) . . . . ?
C48 C49 C50 C51 0.7(8) . . . . ?
C48 C49 C52 C53 133.7(5) . . . . ?
C48 C49 C52 C57 -42.6(6) . . . . ?
C49 C50 C51 C46 0.1(8) . . . . ?
C49 C52 C53 O3 6.0(5) . . . . ?
C49 C52 C53 C54 -175.8(3) . . . . ?
C49 C52 C57 C56 174.8(3) . . . . ?
C50 C49 C52 C53 -46.4(6) . . . . ?
C50 C49 C52 C57 137.3(5) . . . . ?
C51 C46 C47 C48 4.3(8) . . . . ?
C52 C49 C50 C51 -179.2(4) . . . . ?
C52 C53 C54 C55 1.5(5) . . . . ?
C52 C53 C54 C64 -178.5(3) . . . . ?
C53 O3 C62 O4 -82.3(6) . . . . ?
C53 O3 C62 O4A -149.7(10) . . . . ?
C53 C52 C57 C56 -1.7(6) . . . . ?
C53 C54 C55 C56 -2.4(5) . . . . ?
C53 C54 C55 C61 177.1(4) . . . . ?
C53 C54 C64 C65 81.3(5) . . . . ?
C53 C54 C64 C69 -98.3(5) . . . . ?
C54 C55 C56 C57 1.3(5) . . . . ?
C54 C55 C56 C58 179.7(3) . . . . ?
C54 C55 C61 C60 -178.9(4) . . . . ?
C54 C64 C65 O1 -3.5(5) . . . . ?
C54 C64 C65 C66 177.1(4) . . . . ?
C54 C64 C69 C68 -179.2(4) . . . . ?
C54 C64 C69 C70 0.6(6) . . . . ?
C55 C54 C64 C65 -98.7(5) . . . . ?
C55 C54 C64 C69 81.6(4) . . . . ?
C55 C56 C57 C52 0.8(6) . . . . ?
C55 C56 C58 C59 -0.2(6) . . . . ?
C56 C55 C61 C60 0.6(6) . . . . ?
C56 C58 C59 C60 -0.7(6) . . . . ?
C57 C52 C53 O3 -177.8(3) . . . . ?
C57 C52 C53 C54 0.5(5) . . . . ?
C57 C56 C58 C59 178.2(4) . . . . ?
C58 C56 C57 C52 -177.6(4) . . . . ?
C58 C59 C60 C61 1.6(7) . . . . ?
C59 C60 C61 C55 -1.5(6) . . . . ?
C61 C55 C56 C57 -178.2(4) . . . . ?
C61 C55 C56 C58 0.2(5) . . . . ?
C62 O3 C53 C52 -72.6(5) . . . . ?
C62 O3 C53 C54 109.1(5) . . . . ?
C63 O4 C62 O3 -74.6(7) . . . . ?
C64 C54 C55 C56 177.6(3) . . . . ?
C64 C54 C55 C61 -2.9(5) . . . . ?
C64 C65 C66 C67 2.7(6) . . . . ?
C64 C65 C66 C76 -173.8(4) . . . . ?
C64 C69 C70 C71 179.0(4) . . . . ?
C65 O1 C74 O2 -91.9(6) . . . . ?
C65 O1 C74 O2A -158.3(8) . . . . ?
C65 C64 C69 C68 1.1(6) . . . . ?
C65 C64 C69 C70 -179.1(4) . . . . ?
C65 C66 C67 C68 0.1(6) . . . . ?
C65 C66 C76 C77 131.7(5) . . . . ?
C65 C66 C76 C81 -46.9(7) . . . . ?
C66 C67 C68 C69 -2.2(7) . . . . ?
C66 C67 C68 C73 178.4(5) . . . . ?
C66 C76 C77 C78 -179.2(6) . . . . ?
C66 C76 C81 C80 179.1(5) . . . . ?
C67 C66 C76 C77 -44.8(7) . . . . ?
C67 C66 C76 C81 136.6(5) . . . . ?
C67 C68 C69 C64 1.6(6) . . . . ?
C67 C68 C69 C70 -178.2(4) . . . . ?
C67 C68 C73 C72 -179.8(5) . . . . ?
C68 C69 C70 C71 -1.2(7) . . . . ?
C69 C64 C65 O1 176.2(3) . . . . ?
C69 C64 C65 C66 -3.3(6) . . . . ?
C69 C68 C73 C72 0.7(8) . . . . ?
C69 C70 C71 C72 -0.7(8) . . . . ?
C70 C71 C72 C73 2.6(10) . . . . ?
C71 C72 C73 C68 -2.6(9) . . . . ?
C73 C68 C69 C64 -179.0(4) . . . . ?
C73 C68 C69 C70 1.2(6) . . . . ?
C74 O1 C65 C64 110.5(4) . . . . ?
C74 O1 C65 C66 -70.1(5) . . . . ?
C75 O2 C74 O1 -67.3(7) . . . . ?
C76 C66 C67 C68 176.7(4) . . . . ?
C76 C77 C78 C79 1.2(10) . . . . ?
C77 C76 C81 C80 0.4(8) . . . . ?
C77 C78 C79 C80 -1.7(9) . . . . ?
C77 C78 C79 C82 176.5(6) . . . . ?
C78 C79 C80 C81 1.6(8) . . . . ?
C78 C79 C82 C83 1.3(9) . . . . ?
C79 C80 C81 C76 -1.0(8) . . . . ?
C79 C82 C83 N2 -177.9(6) . . . . ?
C80 C79 C82 C83 179.5(6) . . . . ?
C81 C76 C77 C78 -0.5(9) . . . . ?
C82 C79 C80 C81 -176.6(5) . . . . ?
C83 N2 C84 N1 81.3(6) . . . . ?
C84 N1 C1 C2 -145.3(4) . . . . ?
C84 N1 C85 C86 85.6(4) . . . . ?
C84 N2 C83 C82 -117.2(6) . . . . ?
C85 N1 C1 C2 88.8(5) . . . . ?
C85 N1 C84 N2 -150.2(4) . . . . ?
C86 N3 C87 C88 175.5(4) . . . . ?
C87 N3 C86 C85 -121.0(5) . . . . ?
C87 C88 C89 C90 179.0(4) . . . . ?
C87 C88 C93 C92 -179.1(4) . . . . ?
C88 C89 C90 C91 -0.4(6) . . . . ?
C89 C88 C93 C92 -1.2(6) . . . . ?
C89 C90 C91 C92 -0.2(6) . . . . ?
C89 C90 C91 C94 -177.0(4) . . . . ?
C90 C91 C92 C93 0.1(6) . . . . ?
C90 C91 C94 C95 -51.4(5) . . . . ?
C90 C91 C94 C99 130.6(4) . . . . ?
C91 C92 C93 C88 0.6(6) . . . . ?
C91 C94 C95 O5 2.8(5) . . . . ?
C91 C94 C95 C96 -178.1(3) . . . . ?
C91 C94 C99 C98 -179.7(4) . . . . ?
C92 C91 C94 C95 131.8(4) . . . . ?
C92 C91 C94 C99 -46.1(5) . . . . ?
C93 C88 C89 C90 1.1(6) . . . . ?
C94 C91 C92 C93 177.0(4) . . . . ?
C94 C95 C96 C97 -1.8(5) . . . . ?
C94 C95 C96 C106 -179.8(3) . . . . ?
C95 O5 C104 O6 -76.1(4) . . . . ?
C95 C94 C99 C98 2.3(6) . . . . ?
C95 C96 C97 C98 1.7(5) . . . . ?
C95 C96 C97 C100 -175.4(4) . . . . ?
C95 C96 C106 C107 73.3(5) . . . . ?
C95 C96 C106 C111 -106.3(4) . . . . ?
C96 C97 C98 C99 0.4(5) . . . . ?
C96 C97 C98 C103 -179.1(4) . . . . ?
C96 C97 C100 C101 178.8(4) . . . . ?
C96 C106 C107 O7 -2.1(5) . . . . ?
C96 C106 C107 C108 179.0(3) . . . . ?
C96 C106 C111 C110 -179.9(3) . . . . ?
C96 C106 C111 C112 0.1(5) . . . . ?
C97 C96 C106 C107 -104.8(4) . . . . ?
C97 C96 C106 C111 75.7(5) . . . . ?
C97 C98 C99 C94 -2.4(6) . . . . ?
C97 C98 C103 C102 1.3(7) . . . . ?
C97 C100 C101 C102 -1.0(7) . . . . ?
C98 C97 C100 C101 1.8(6) . . . . ?
C99 C94 C95 O5 -179.3(3) . . . . ?
C99 C94 C95 C96 -0.2(5) . . . . ?
C99 C98 C103 C102 -178.1(4) . . . . ?
C100 C97 C98 C99 177.5(4) . . . . ?
C100 C97 C98 C103 -1.9(6) . . . . ?
C100 C101 C102 C103 0.3(7) . . . . ?
C101 C102 C103 C98 -0.4(7) . . . . ?
C103 C98 C99 C94 177.0(4) . . . . ?
C104 O5 C95 C94 -71.8(4) . . . . ?
C104 O5 C95 C96 109.1(4) . . . . ?
C105 O6 C104 O5 -75.0(5) . . . . ?
C106 C96 C97 C98 179.7(3) . . . . ?
C106 C96 C97 C100 2.7(6) . . . . ?
C106 C107 C108 C109 1.0(6) . . . . ?
C106 C107 C108 C118 -177.2(4) . . . . ?
C106 C111 C112 C113 178.7(4) . . . . ?
C107 O7 C116 O8 -85.5(4) . . . . ?
C107 C106 C111 C110 0.6(5) . . . . ?
C107 C106 C111 C112 -179.5(4) . . . . ?
C107 C108 C109 C110 0.2(6) . . . . ?
C107 C108 C118 C119 -46.2(6) . . . . ?
C107 C108 C118 C123 133.4(4) . . . . ?
C108 C109 C110 C111 -1.0(5) . . . . ?
C108 C109 C110 C115 177.2(4) . . . . ?
C108 C118 C119 C120 -179.9(4) . . . . ?
C108 C118 C123 C122 178.2(4) . . . . ?
C109 C108 C118 C119 135.6(4) . . . . ?
C109 C108 C118 C123 -44.8(6) . . . . ?
C109 C110 C111 C106 0.6(5) . . . . ?
C109 C110 C111 C112 -179.4(3) . . . . ?
C109 C110 C115 C114 179.8(4) . . . . ?
C110 C111 C112 C113 -1.3(6) . . . . ?
C111 C106 C107 O7 177.5(3) . . . . ?
C111 C106 C107 C108 -1.4(5) . . . . ?
C111 C110 C115 C114 -2.0(6) . . . . ?
C111 C112 C113 C114 -0.2(6) . . . . ?
C112 C113 C114 C115 0.7(6) . . . . ?
C113 C114 C115 C110 0.4(6) . . . . ?
C115 C110 C111 C106 -177.6(3) . . . . ?
C115 C110 C111 C112 2.4(5) . . . . ?
C116 O7 C107 C106 105.4(4) . . . . ?
C116 O7 C107 C108 -75.7(4) . . . . ?
C117 O8 C116 O7 -71.7(5) . . . . ?
C118 C108 C109 C110 178.5(4) . . . . ?
C118 C119 C120 C121 0.0(8) . . . . ?
C119 C118 C123 C122 -2.2(7) . . . . ?
C119 C120 C121 C122 1.1(7) . . . . ?
C119 C120 C121 C124 -179.0(5) . . . . ?
C120 C121 C122 C123 -2.8(7) . . . . ?
C120 C121 C124 N7 -163.7(5) . . . . ?
C121 C122 C123 C118 3.4(8) . . . . ?
C122 C121 C124 N7 16.2(7) . . . . ?
C123 C118 C119 C120 0.5(7) . . . . ?
C124 N7 C125 C126 139.6(4) . . . . ?
C124 C121 C122 C123 177.3(5) . . . . ?
C125 N7 C124 C121 -177.8(4) . . . . ?
C126 N5 C42 C41 -88.6(5) . . . . ?
C126 N5 C43 C44 147.0(4) . . . . ?
C32A O11 C23 C22 119.8(13) . . . . ?
C32A O11 C23 C24 -59.9(14) . . . . ?

loop_
_smtbx_masks_void_nr
_smtbx_masks_void_average_x
_smtbx_masks_void_average_y
_smtbx_masks_void_average_z
_smtbx_masks_void_volume
_smtbx_masks_void_count_electrons
_smtbx_masks_void_content
1 0.000 -0.842 0.000 1681.9 532.1 ?
